data_7105504
loop_
_publ_author_name
'Lam, Oanh P.'
'Bart, Suzanne C.'
'Kameo, Hajime'
'Heinemann, Frank W.'
'Meyer, Karsten'

_publ_section_title
;
 Insights into the mechanism of carbonate formation through reductive
 cleavage of carbon dioxide with low-valent uranium centers
;
_journal_issue 18
_journal_name_full 'Chemical Communications'
_journal_page_first 3137
_journal_page_last 3139
_journal_paper_doi 10.1039/b927142b
_journal_volume 46
_journal_year 2010
_chemical_formula_moiety 'C109 H150 O9 U2, C7 H8, 1.5(C4 H10 O)'
_chemical_formula_sum 'C122 H173 O10.5 U2'
_chemical_formula_weight 2283.66
_chemical_name_systematic
;
?
;
_space_group_IT_number 19
_symmetry_cell_setting orthorhombic
_symmetry_space_group_name_Hall 'P 2ac 2ab'
_symmetry_space_group_name_H-M 'P 21 21 21'
_atom_sites_solution_hydrogens geom
_atom_sites_solution_primary direct
_atom_sites_solution_secondary difmap
_audit_creation_method SHELXL-97
_cell_angle_alpha 90.00
_cell_angle_beta 90.00
_cell_angle_gamma 90.00
_cell_formula_units_Z 4
_cell_length_a 17.4828(18)
_cell_length_b 25.766(2)
_cell_length_c 25.784(2)
_cell_measurement_reflns_used 399
_cell_measurement_temperature 150(2)
_cell_measurement_theta_max 20.00
_cell_measurement_theta_min 6.00
_cell_volume 11614.7(17)
_computing_cell_refinement 'EVALCCD (Duisenberg, 2003)'
_computing_data_collection 'COLLECT (Bruker-Nonius, 2002)'
_computing_data_reduction 'EVALCCD (Duisenberg, 2003)'
_computing_molecular_graphics 'SHELXTL 6.12 (Bruker AXS, 2002)'
_computing_publication_material 'SHELXTL 6.12 (Bruker AXS, 2002)'
_computing_structure_refinement 'SHELXTL 6.12 (Bruker AXS, 2002)'
_computing_structure_solution 'SHELXTL 6.12 (Bruker AXS, 2002)'
_diffrn_ambient_temperature 150(2)
_diffrn_detector_area_resol_mean 9
_diffrn_measured_fraction_theta_full 0.991
_diffrn_measured_fraction_theta_max 0.991
_diffrn_measurement_device_type 'Bruker-Nonius KappaCCD'
_diffrn_measurement_method
;
\f- and \w-rotations with 1.20 \% and 360 sec per frame
;
_diffrn_radiation_monochromator graphite
_diffrn_radiation_source 'fine-focus sealed tube'
_diffrn_radiation_type MoK\a
_diffrn_radiation_wavelength 0.71073
_diffrn_reflns_av_R_equivalents 0.0818
_diffrn_reflns_av_sigmaI/netI 0.1025
_diffrn_reflns_limit_h_max 21
_diffrn_reflns_limit_h_min -22
_diffrn_reflns_limit_k_max 32
_diffrn_reflns_limit_k_min -30
_diffrn_reflns_limit_l_max 32
_diffrn_reflns_limit_l_min -32
_diffrn_reflns_number 116536
_diffrn_reflns_theta_full 27.10
_diffrn_reflns_theta_max 27.10
_diffrn_reflns_theta_min 3.16
_exptl_absorpt_coefficient_mu 2.840
_exptl_absorpt_correction_T_max 0.843
_exptl_absorpt_correction_T_min 0.572
_exptl_absorpt_correction_type multi-scan
_exptl_absorpt_process_details 'SADABS, Bruker-AXS, 2002'
_exptl_crystal_colour yellow
_exptl_crystal_density_diffrn 1.306
_exptl_crystal_density_method 'not measured'
_exptl_crystal_description needle
_exptl_crystal_F_000 4692
_exptl_crystal_size_max 0.30
_exptl_crystal_size_mid 0.07
_exptl_crystal_size_min 0.06
_refine_diff_density_max 1.339
_refine_diff_density_min -0.764
_refine_diff_density_rms 0.131
_refine_ls_abs_structure_details
;
Flack H D (1983), Acta Cryst. A39, 876-881
11461 Friedel pairs used in the refinement of Flack parameter
;
_refine_ls_abs_structure_Flack 0.011(4)
_refine_ls_extinction_method none
_refine_ls_goodness_of_fit_ref 1.025
_refine_ls_hydrogen_treatment constr
_refine_ls_matrix_type full
_refine_ls_number_parameters 1278
_refine_ls_number_reflns 25130
_refine_ls_number_restraints 193
_refine_ls_restrained_S_all 1.034
_refine_ls_R_factor_all 0.0824
_refine_ls_R_factor_gt 0.0435
_refine_ls_shift/su_max 0.003
_refine_ls_shift/su_mean 0.000
_refine_ls_structure_factor_coef Fsqd
_refine_ls_weighting_details 'calc w=1/[\s^2^(Fo^2^)+(0.0305P)^2^+0.0000P] where P=(Fo^2^+2Fc^2^)/3'
_refine_ls_weighting_scheme calc
_refine_ls_wR_factor_gt 0.0706
_refine_ls_wR_factor_ref 0.0798
_reflns_number_gt 18640
_reflns_number_total 25130
_reflns_threshold_expression >2sigma(I)
_cod_data_source_file b927142b.txt
_cod_data_source_block sd0803a
_cod_original_sg_symbol_Hall P2ac2ab
_cod_original_sg_symbol_H-M P2(1)2(1)2(1)
_cod_original_formula_sum 'C122 H173 O10.50 U2'
_cod_database_code 7105504

loop_
_symmetry_equiv_pos_as_xyz
'x, y, z'
'-x+1/2, -y, z+1/2'
'-x, y+1/2, -z+1/2'
'x+1/2, -y+1/2, -z'

loop_
_atom_site_label
_atom_site_type_symbol
_atom_site_fract_x
_atom_site_fract_y
_atom_site_fract_z
_atom_site_U_iso_or_equiv
_atom_site_adp_type
_atom_site_occupancy
_atom_site_symmetry_multiplicity
_atom_site_calc_flag
_atom_site_refinement_flags
_atom_site_disorder_assembly
_atom_site_disorder_group
U1 U 0.453869(11) 0.325490(8) 0.032540(8) 0.01592(5) Uani 1 1 d . . .
U2 U 0.284898(11) 0.376104(8) 0.193231(9) 0.02211(6) Uani 1 1 d . . .
O1 O 0.45168(19) 0.40836(13) 0.02720(15) 0.0202(8) Uani 1 1 d . . .
O2 O 0.4513(2) 0.31089(13) -0.04963(14) 0.0204(9) Uani 1 1 d . . .
O3 O 0.4534(2) 0.24390(13) 0.04938(14) 0.0193(9) Uani 1 1 d . . .
O4 O 0.3584(2) 0.31930(15) 0.22978(15) 0.0264(10) Uani 1 1 d . . .
O5 O 0.1871(2) 0.35621(15) 0.23790(16) 0.0276(10) Uani 1 1 d . . .
O6 O 0.22946(19) 0.43560(14) 0.14854(15) 0.0245(9) Uani 1 1 d . . .
O7 O 0.32261(18) 0.31788(15) 0.04667(14) 0.0198(9) Uani 1 1 d . . .
O8 O 0.3757(2) 0.35245(15) 0.11681(16) 0.0262(9) Uani 1 1 d . . .
O9 O 0.25496(18) 0.32582(16) 0.12076(15) 0.0237(9) Uani 1 1 d . . .
C1 C 0.5916(3) 0.3347(2) 0.0945(2) 0.0195(14) Uani 1 1 d . . .
C2 C 0.5970(3) 0.3785(2) 0.0619(2) 0.0181(13) Uani 1 1 d . . .
C3 C 0.6068(3) 0.3727(2) 0.0080(2) 0.0177(13) Uani 1 1 d . . .
C4 C 0.6083(2) 0.3222(2) -0.0137(2) 0.0166(13) Uani 1 1 d . . .
C5 C 0.6095(3) 0.2780(2) 0.0192(2) 0.0188(14) Uani 1 1 d . . .
C6 C 0.5974(3) 0.2846(2) 0.0730(2) 0.0186(14) Uani 1 1 d . . .
C7 C 0.5805(4) 0.3410(3) 0.1525(2) 0.0392(18) Uani 1 1 d . . .
H7A H 0.6089 0.3715 0.1645 0.059 Uiso 1 1 calc R . .
H7B H 0.5995 0.3100 0.1703 0.059 Uiso 1 1 calc R . .
H7C H 0.5260 0.3455 0.1601 0.059 Uiso 1 1 calc R . .
C8 C 0.6180(3) 0.4187(2) -0.0275(3) 0.0260(14) Uani 1 1 d . . .
H8A H 0.6437 0.4466 -0.0086 0.039 Uiso 1 1 calc R . .
H8B H 0.5681 0.4309 -0.0398 0.039 Uiso 1 1 calc R . .
H8C H 0.6494 0.4083 -0.0573 0.039 Uiso 1 1 calc R . .
C9 C 0.6255(3) 0.2251(2) -0.0043(2) 0.0247(14) Uani 1 1 d . . .
H9A H 0.6685 0.2277 -0.0286 0.037 Uiso 1 1 calc R . .
H9B H 0.5800 0.2130 -0.0229 0.037 Uiso 1 1 calc R . .
H9C H 0.6382 0.2005 0.0233 0.037 Uiso 1 1 calc R . .
C10 C 0.5953(3) 0.4323(2) 0.0842(2) 0.0256(15) Uani 1 1 d . . .
H10A H 0.6464 0.4478 0.0783 0.031 Uiso 1 1 calc R . .
H10B H 0.5889 0.4288 0.1222 0.031 Uiso 1 1 calc R . .
C11 C 0.5353(3) 0.4719(2) 0.0653(2) 0.0217(14) Uani 1 1 d . . .
C12 C 0.4680(3) 0.4591(2) 0.0384(2) 0.0239(14) Uani 1 1 d . . .
C13 C 0.4177(3) 0.4996(2) 0.0216(2) 0.0210(14) Uani 1 1 d . . .
C14 C 0.4363(3) 0.5504(2) 0.0362(3) 0.0262(14) Uani 1 1 d . . .
H14A H 0.4027 0.5775 0.0259 0.031 Uiso 1 1 calc R . .
C15 C 0.5005(3) 0.5637(2) 0.0647(3) 0.0298(16) Uani 1 1 d . . .
C16 C 0.5498(4) 0.5234(2) 0.0778(2) 0.0279(14) Uani 1 1 d . . .
H16A H 0.5955 0.5314 0.0962 0.034 Uiso 1 1 calc R . .
C17 C 0.3499(3) 0.4892(2) -0.0145(2) 0.0208(14) Uani 1 1 d . . .
C18 C 0.3058(3) 0.5391(2) -0.0269(2) 0.0283(15) Uani 1 1 d . . .
H18A H 0.2791 0.5511 0.0043 0.042 Uiso 1 1 calc R . .
H18B H 0.2684 0.5322 -0.0543 0.042 Uiso 1 1 calc R . .
H18C H 0.3416 0.5659 -0.0385 0.042 Uiso 1 1 calc R . .
C19 C 0.3824(3) 0.4679(2) -0.0661(2) 0.0313(16) Uani 1 1 d . . .
H19A H 0.4056 0.4338 -0.0602 0.047 Uiso 1 1 calc R . .
H19B H 0.4213 0.4919 -0.0794 0.047 Uiso 1 1 calc R . .
H19C H 0.3410 0.4646 -0.0915 0.047 Uiso 1 1 calc R . .
C20 C 0.2927(3) 0.4511(2) 0.0097(2) 0.0273(14) Uani 1 1 d . . .
H20A H 0.3172 0.4173 0.0143 0.041 Uiso 1 1 calc R . .
H20B H 0.2483 0.4475 -0.0133 0.041 Uiso 1 1 calc R . .
H20C H 0.2759 0.4644 0.0434 0.041 Uiso 1 1 calc R . .
C21 C 0.5195(4) 0.6190(3) 0.0819(3) 0.0397(17) Uani 1 1 d . . .
C22 C 0.4619(5) 0.6579(2) 0.0604(3) 0.063(2) Uani 1 1 d . . .
H22A H 0.4107 0.6495 0.0735 0.094 Uiso 1 1 calc R . .
H22B H 0.4618 0.6561 0.0224 0.094 Uiso 1 1 calc R . .
H22C H 0.4761 0.6930 0.0714 0.094 Uiso 1 1 calc R . .
C23 C 0.5993(4) 0.6348(3) 0.0624(3) 0.056(2) Uani 1 1 d . . .
H23A H 0.6090 0.6712 0.0713 0.084 Uiso 1 1 calc R . .
H23B H 0.6017 0.6304 0.0247 0.084 Uiso 1 1 calc R . .
H23C H 0.6381 0.6128 0.0789 0.084 Uiso 1 1 calc R . .
C24 C 0.5171(4) 0.6213(3) 0.1407(3) 0.053(2) Uani 1 1 d . . .
H24A H 0.4668 0.6097 0.1529 0.080 Uiso 1 1 calc R . .
H24B H 0.5262 0.6570 0.1522 0.080 Uiso 1 1 calc R . .
H24C H 0.5568 0.5985 0.1550 0.080 Uiso 1 1 calc R . .
C25 C 0.6123(3) 0.3154(2) -0.0724(2) 0.0233(15) Uani 1 1 d . . .
H25A H 0.6108 0.2777 -0.0800 0.028 Uiso 1 1 calc R . .
H25B H 0.6626 0.3284 -0.0843 0.028 Uiso 1 1 calc R . .
C26 C 0.5503(3) 0.3418(2) -0.1050(2) 0.0203(13) Uani 1 1 d . . .
C27 C 0.5734(3) 0.3710(2) -0.1474(2) 0.0205(13) Uani 1 1 d . . .
H27A H 0.6265 0.3766 -0.1530 0.025 Uiso 1 1 calc R . .
C28 C 0.5214(3) 0.3921(2) -0.1820(2) 0.0222(14) Uani 1 1 d . . .
C29 C 0.4443(3) 0.3795(2) -0.1739(2) 0.0208(13) Uani 1 1 d . . .
H29A H 0.4078 0.3921 -0.1981 0.025 Uiso 1 1 calc R . .
C30 C 0.4178(3) 0.3500(2) -0.1327(2) 0.0164(13) Uani 1 1 d . . .
C31 C 0.4722(3) 0.3335(2) -0.0953(2) 0.0156(13) Uani 1 1 d . . .
C32 C 0.5459(4) 0.4283(2) -0.2270(2) 0.0315(15) Uani 1 1 d . . .
C33 C 0.5218(4) 0.4842(3) -0.2130(3) 0.050(2) Uani 1 1 d . . .
H33A H 0.5497 0.4955 -0.1821 0.075 Uiso 1 1 calc R . .
H33B H 0.4667 0.4851 -0.2061 0.075 Uiso 1 1 calc R . .
H33C H 0.5337 0.5073 -0.2420 0.075 Uiso 1 1 calc R . .
C34 C 0.6319(4) 0.4281(3) -0.2355(3) 0.064(3) Uani 1 1 d . . .
H34A H 0.6486 0.3929 -0.2446 0.096 Uiso 1 1 calc R . .
H34B H 0.6577 0.4392 -0.2037 0.096 Uiso 1 1 calc R . .
H34C H 0.6447 0.4519 -0.2638 0.096 Uiso 1 1 calc R . .
C35 C 0.5050(4) 0.4131(3) -0.2772(3) 0.048(2) Uani 1 1 d . . .
H35A H 0.5194 0.3776 -0.2868 0.073 Uiso 1 1 calc R . .
H35B H 0.5199 0.4370 -0.3049 0.073 Uiso 1 1 calc R . .
H35C H 0.4496 0.4149 -0.2720 0.073 Uiso 1 1 calc R . .
C36 C 0.3348(3) 0.3297(2) -0.1307(2) 0.0206(13) Uani 1 1 d . . .
C37 C 0.3373(3) 0.2708(2) -0.1374(3) 0.0351(17) Uani 1 1 d . . .
H37A H 0.3658 0.2553 -0.1086 0.053 Uiso 1 1 calc R . .
H37B H 0.3626 0.2623 -0.1703 0.053 Uiso 1 1 calc R . .
H37C H 0.2850 0.2571 -0.1377 0.053 Uiso 1 1 calc R . .
C38 C 0.2866(3) 0.3513(3) -0.1756(2) 0.0375(17) Uani 1 1 d . . .
H38A H 0.2358 0.3353 -0.1751 0.056 Uiso 1 1 calc R . .
H38B H 0.3118 0.3435 -0.2087 0.056 Uiso 1 1 calc R . .
H38C H 0.2815 0.3890 -0.1718 0.056 Uiso 1 1 calc R . .
C39 C 0.2928(3) 0.3420(3) -0.0807(2) 0.0386(18) Uani 1 1 d . . .
H39A H 0.3147 0.3216 -0.0523 0.058 Uiso 1 1 calc R . .
H39B H 0.2385 0.3333 -0.0846 0.058 Uiso 1 1 calc R . .
H39C H 0.2979 0.3791 -0.0729 0.058 Uiso 1 1 calc R . .
C40 C 0.5900(3) 0.2373(2) 0.1094(3) 0.0279(15) Uani 1 1 d . . .
H40A H 0.6424 0.2252 0.1176 0.033 Uiso 1 1 calc R . .
H40B H 0.5672 0.2497 0.1423 0.033 Uiso 1 1 calc R . .
C41 C 0.5444(3) 0.1904(2) 0.0921(2) 0.0217(13) Uani 1 1 d . . .
C42 C 0.4777(3) 0.1948(2) 0.0628(2) 0.0224(15) Uani 1 1 d . . .
C43 C 0.4381(3) 0.1500(2) 0.0475(2) 0.0201(14) Uani 1 1 d . . .
C44 C 0.4640(3) 0.1026(2) 0.0652(2) 0.0261(15) Uani 1 1 d . . .
H44A H 0.4363 0.0723 0.0560 0.031 Uiso 1 1 calc R . .
C45 C 0.5293(3) 0.0974(2) 0.0959(3) 0.0307(16) Uani 1 1 d . . .
C46 C 0.5688(3) 0.1413(2) 0.1073(2) 0.0219(14) Uani 1 1 d . . .
H46A H 0.6150 0.1384 0.1265 0.026 Uiso 1 1 calc R . .
C47 C 0.3670(3) 0.1526(2) 0.0108(2) 0.0224(14) Uani 1 1 d . . .
C48 C 0.3049(3) 0.1868(2) 0.0342(3) 0.0347(16) Uani 1 1 d . . .
H48A H 0.3240 0.2223 0.0377 0.052 Uiso 1 1 calc R . .
H48B H 0.2907 0.1734 0.0685 0.052 Uiso 1 1 calc R . .
H48C H 0.2599 0.1866 0.0115 0.052 Uiso 1 1 calc R . .
C49 C 0.3314(3) 0.0993(2) 0.0011(3) 0.0280(15) Uani 1 1 d . . .
H49A H 0.3119 0.0852 0.0338 0.042 Uiso 1 1 calc R . .
H49B H 0.3703 0.0758 -0.0131 0.042 Uiso 1 1 calc R . .
H49C H 0.2893 0.1027 -0.0238 0.042 Uiso 1 1 calc R . .
C50 C 0.3918(3) 0.1745(2) -0.0412(2) 0.0325(15) Uani 1 1 d . . .
H50A H 0.4100 0.2102 -0.0366 0.049 Uiso 1 1 calc R . .
H50B H 0.3483 0.1743 -0.0652 0.049 Uiso 1 1 calc R . .
H50C H 0.4331 0.1532 -0.0555 0.049 Uiso 1 1 calc R . .
C51 C 0.5540(4) 0.0437(3) 0.1172(3) 0.0498(18) Uani 1 1 d U . .
C52 C 0.5590(6) 0.0040(3) 0.0735(4) 0.082(3) Uani 1 1 d U . .
H52A H 0.5880 0.0187 0.0444 0.124 Uiso 1 1 calc R . .
H52B H 0.5074 -0.0051 0.0618 0.124 Uiso 1 1 calc R . .
H52C H 0.5850 -0.0273 0.0861 0.124 Uiso 1 1 calc R . .
C53 C 0.6318(5) 0.0433(3) 0.1399(5) 0.095(3) Uani 1 1 d U . .
H53A H 0.6349 0.0695 0.1674 0.142 Uiso 1 1 calc R . .
H53B H 0.6694 0.0514 0.1129 0.142 Uiso 1 1 calc R . .
H53C H 0.6426 0.0090 0.1544 0.142 Uiso 1 1 calc R . .
C54 C 0.4980(5) 0.0255(4) 0.1568(4) 0.089(3) Uani 1 1 d U . .
H54A H 0.5125 -0.0092 0.1687 0.134 Uiso 1 1 calc R . .
H54B H 0.4468 0.0242 0.1414 0.134 Uiso 1 1 calc R . .
H54C H 0.4979 0.0495 0.1862 0.134 Uiso 1 1 calc R . .
C55 C 0.3958(3) 0.4524(2) 0.2272(2) 0.0258(15) Uani 1 1 d . . .
C56 C 0.3939(3) 0.4174(2) 0.2695(2) 0.0258(15) Uani 1 1 d . . .
C57 C 0.3261(4) 0.4100(2) 0.2979(2) 0.0284(15) Uani 1 1 d . . .
C58 C 0.2623(3) 0.4421(2) 0.2881(2) 0.0271(16) Uani 1 1 d . . .
C59 C 0.2663(3) 0.4801(2) 0.2502(3) 0.0276(16) Uani 1 1 d . . .
C60 C 0.3300(3) 0.4838(2) 0.2167(2) 0.0252(15) Uani 1 1 d . . .
C61 C 0.4664(3) 0.4575(2) 0.1930(3) 0.0387(16) Uani 1 1 d . . .
H61A H 0.4884 0.4922 0.1972 0.058 Uiso 1 1 calc R . .
H61B H 0.4520 0.4522 0.1567 0.058 Uiso 1 1 calc R . .
H61C H 0.5043 0.4314 0.2032 0.058 Uiso 1 1 calc R . .
C62 C 0.3219(4) 0.3690(3) 0.3389(2) 0.0439(18) Uani 1 1 d . . .
H62A H 0.3305 0.3848 0.3730 0.066 Uiso 1 1 calc R . .
H62B H 0.3613 0.3427 0.3324 0.066 Uiso 1 1 calc R . .
H62C H 0.2713 0.3527 0.3382 0.066 Uiso 1 1 calc R . .
C63 C 0.2010(3) 0.5198(3) 0.2459(3) 0.0389(18) Uani 1 1 d . . .
H63A H 0.1867 0.5318 0.2806 0.058 Uiso 1 1 calc R . .
H63B H 0.1567 0.5035 0.2292 0.058 Uiso 1 1 calc R . .
H63C H 0.2180 0.5495 0.2251 0.058 Uiso 1 1 calc R . .
C64 C 0.4647(3) 0.3893(2) 0.2866(3) 0.0333(16) Uani 1 1 d . . .
H64A H 0.4651 0.3897 0.3250 0.040 Uiso 1 1 calc R . .
H64B H 0.5090 0.4103 0.2751 0.040 Uiso 1 1 calc R . .
C65 C 0.4802(3) 0.3332(2) 0.2697(2) 0.0248(14) Uani 1 1 d . . .
C66 C 0.4271(3) 0.2995(2) 0.2459(2) 0.0271(15) Uani 1 1 d . . .
C67 C 0.4441(3) 0.2463(2) 0.2399(2) 0.0244(14) Uani 1 1 d . . .
C68 C 0.5176(3) 0.2306(2) 0.2547(2) 0.0287(15) Uani 1 1 d . . .
H68A H 0.5299 0.1949 0.2503 0.034 Uiso 1 1 calc R . .
C69 C 0.5734(3) 0.2621(3) 0.2751(2) 0.0293(16) Uani 1 1 d . . .
C70 C 0.5514(4) 0.3139(2) 0.2832(2) 0.0319(15) Uani 1 1 d . . .
H70A H 0.5872 0.3369 0.2987 0.038 Uiso 1 1 calc R . .
C71 C 0.3829(3) 0.2068(2) 0.2240(3) 0.0282(15) Uani 1 1 d . . .
C72 C 0.4166(4) 0.1517(2) 0.2165(3) 0.0443(19) Uani 1 1 d . . .
H72A H 0.4404 0.1402 0.2489 0.066 Uiso 1 1 calc R . .
H72B H 0.4552 0.1525 0.1889 0.066 Uiso 1 1 calc R . .
H72C H 0.3756 0.1276 0.2069 0.066 Uiso 1 1 calc R . .
C73 C 0.3440(4) 0.2196(2) 0.1719(2) 0.0348(17) Uani 1 1 d . . .
H73A H 0.3833 0.2268 0.1457 0.052 Uiso 1 1 calc R . .
H73B H 0.3113 0.2502 0.1761 0.052 Uiso 1 1 calc R . .
H73C H 0.3129 0.1900 0.1607 0.052 Uiso 1 1 calc R . .
C74 C 0.3228(4) 0.2044(3) 0.2675(3) 0.0408(18) Uani 1 1 d . . .
H74A H 0.3478 0.1956 0.3004 0.061 Uiso 1 1 calc R . .
H74B H 0.2845 0.1779 0.2592 0.061 Uiso 1 1 calc R . .
H74C H 0.2976 0.2383 0.2708 0.061 Uiso 1 1 calc R . .
C75 C 0.6544(4) 0.2449(3) 0.2900(3) 0.0389(18) Uani 1 1 d . . .
C76 C 0.6735(4) 0.2621(3) 0.3461(3) 0.062(2) Uani 1 1 d . . .
H76A H 0.6340 0.2492 0.3698 0.094 Uiso 1 1 calc R . .
H76B H 0.6752 0.3001 0.3477 0.094 Uiso 1 1 calc R . .
H76C H 0.7233 0.2479 0.3562 0.094 Uiso 1 1 calc R . .
C77 C 0.7121(4) 0.2693(3) 0.2544(3) 0.0470(19) Uani 1 1 d . . .
H77A H 0.7045 0.2563 0.2191 0.071 Uiso 1 1 calc R . .
H77B H 0.7638 0.2606 0.2662 0.071 Uiso 1 1 calc R . .
H77C H 0.7056 0.3071 0.2548 0.071 Uiso 1 1 calc R . .
C78 C 0.6634(4) 0.1859(3) 0.2866(3) 0.049(2) Uani 1 1 d . . .
H78A H 0.6495 0.1742 0.2517 0.073 Uiso 1 1 calc R . .
H78B H 0.6299 0.1693 0.3121 0.073 Uiso 1 1 calc R . .
H78C H 0.7167 0.1765 0.2937 0.073 Uiso 1 1 calc R . .
C79 C 0.1923(3) 0.4364(3) 0.3221(3) 0.0387(18) Uani 1 1 d . . .
H79A H 0.1685 0.4713 0.3243 0.046 Uiso 1 1 calc R . .
H79B H 0.2110 0.4280 0.3574 0.046 Uiso 1 1 calc R . .
C80 C 0.1274(3) 0.3980(2) 0.3103(3) 0.0286(15) Uani 1 1 d . . .
C81 C 0.1283(3) 0.3596(2) 0.2723(2) 0.0269(15) Uani 1 1 d . . .
C82 C 0.0664(3) 0.3235(2) 0.2696(2) 0.0286(14) Uani 1 1 d . . .
C83 C 0.0051(3) 0.3308(2) 0.3033(3) 0.0334(15) Uani 1 1 d . . .
H83A H -0.0370 0.3076 0.3008 0.040 Uiso 1 1 calc R . .
C84 C 0.0014(3) 0.3702(3) 0.3407(2) 0.0338(16) Uani 1 1 d . . .
C85 C 0.0645(3) 0.4026(2) 0.3436(2) 0.0314(16) Uani 1 1 d . . .
H85A H 0.0651 0.4291 0.3693 0.038 Uiso 1 1 calc R . .
C86 C 0.0655(3) 0.2770(2) 0.2319(3) 0.0333(17) Uani 1 1 d . . .
C87 C 0.1380(4) 0.2456(3) 0.2371(3) 0.053(2) Uani 1 1 d . . .
H87A H 0.1419 0.2321 0.2725 0.079 Uiso 1 1 calc R . .
H87B H 0.1822 0.2678 0.2297 0.079 Uiso 1 1 calc R . .
H87C H 0.1369 0.2166 0.2125 0.079 Uiso 1 1 calc R . .
C88 C -0.0033(4) 0.2408(3) 0.2418(3) 0.047(2) Uani 1 1 d . . .
H88A H -0.0029 0.2293 0.2780 0.070 Uiso 1 1 calc R . .
H88B H 0.0001 0.2105 0.2189 0.070 Uiso 1 1 calc R . .
H88C H -0.0510 0.2595 0.2347 0.070 Uiso 1 1 calc R . .
C89 C 0.0585(4) 0.2961(3) 0.1748(3) 0.0443(19) Uani 1 1 d . . .
H89A H 0.1006 0.3200 0.1670 0.066 Uiso 1 1 calc R . .
H89B H 0.0096 0.3140 0.1701 0.066 Uiso 1 1 calc R . .
H89C H 0.0610 0.2662 0.1513 0.066 Uiso 1 1 calc R . .
C90 C -0.0691(4) 0.3745(3) 0.3758(3) 0.052(2) Uani 1 1 d . . .
C91 C -0.0616(4) 0.4187(3) 0.4145(3) 0.050(2) Uani 1 1 d . . .
H91A H -0.0174 0.4125 0.4370 0.075 Uiso 1 1 calc R . .
H91B H -0.1081 0.4207 0.4356 0.075 Uiso 1 1 calc R . .
H91C H -0.0546 0.4515 0.3958 0.075 Uiso 1 1 calc R . .
C92 C -0.1406(4) 0.3852(4) 0.3415(3) 0.077(3) Uani 1 1 d . . .
H92A H -0.1320 0.4166 0.3208 0.116 Uiso 1 1 calc R . .
H92B H -0.1854 0.3903 0.3638 0.116 Uiso 1 1 calc R . .
H92C H -0.1494 0.3557 0.3184 0.116 Uiso 1 1 calc R . .
C93 C -0.0808(5) 0.3239(3) 0.4058(3) 0.074(3) Uani 1 1 d . . .
H93A H -0.0361 0.3173 0.4277 0.111 Uiso 1 1 calc R . .
H93B H -0.0873 0.2952 0.3812 0.111 Uiso 1 1 calc R . .
H93C H -0.1265 0.3268 0.4275 0.111 Uiso 1 1 calc R . .
C94 C 0.3321(3) 0.5188(3) 0.1690(3) 0.0356(17) Uani 1 1 d . . .
H94A H 0.3493 0.5537 0.1802 0.043 Uiso 1 1 calc R . .
H94B H 0.3714 0.5051 0.1450 0.043 Uiso 1 1 calc R . .
C95 C 0.2582(3) 0.5254(3) 0.1387(3) 0.0308(16) Uani 1 1 d . . .
C96 C 0.2072(3) 0.4831(2) 0.1309(2) 0.0238(14) Uani 1 1 d . . .
C97 C 0.1370(3) 0.4916(2) 0.1064(2) 0.0259(15) Uani 1 1 d . . .
C98 C 0.1223(3) 0.5399(3) 0.0876(3) 0.0373(18) Uani 1 1 d . . .
H98A H 0.0741 0.5454 0.0715 0.045 Uiso 1 1 calc R . .
C99 C 0.1734(4) 0.5828(2) 0.0902(3) 0.0406(18) Uani 1 1 d . . .
C100 C 0.2401(3) 0.5737(3) 0.1179(3) 0.0375(18) Uani 1 1 d . . .
H10C H 0.2748 0.6016 0.1229 0.045 Uiso 1 1 calc R . .
C101 C 0.0747(3) 0.4488(2) 0.1045(3) 0.0325(17) Uani 1 1 d . . .
C102 C 0.0021(3) 0.4682(3) 0.0783(3) 0.047(2) Uani 1 1 d . . .
H10D H 0.0136 0.4782 0.0425 0.071 Uiso 1 1 calc R . .
H10E H -0.0177 0.4983 0.0972 0.071 Uiso 1 1 calc R . .
H10F H -0.0364 0.4405 0.0783 0.071 Uiso 1 1 calc R . .
C103 C 0.1031(3) 0.4022(2) 0.0722(3) 0.0336(17) Uani 1 1 d . . .
H10G H 0.1063 0.4123 0.0356 0.050 Uiso 1 1 calc R . .
H10H H 0.0672 0.3732 0.0759 0.050 Uiso 1 1 calc R . .
H10I H 0.1537 0.3916 0.0845 0.050 Uiso 1 1 calc R . .
C104 C 0.0540(3) 0.4335(3) 0.1602(3) 0.0375(17) Uani 1 1 d . . .
H10J H 0.0110 0.4090 0.1596 0.056 Uiso 1 1 calc R . .
H10K H 0.0395 0.4646 0.1797 0.056 Uiso 1 1 calc R . .
H10L H 0.0982 0.4170 0.1767 0.056 Uiso 1 1 calc R . .
C105 C 0.1535(5) 0.6354(3) 0.0680(4) 0.072(2) Uani 1 1 d U . .
C106 C 0.2234(5) 0.6687(3) 0.0582(4) 0.087(3) Uani 1 1 d U . .
H10M H 0.2483 0.6768 0.0912 0.131 Uiso 1 1 calc R . .
H10N H 0.2078 0.7010 0.0411 0.131 Uiso 1 1 calc R . .
H10O H 0.2592 0.6499 0.0358 0.131 Uiso 1 1 calc R . .
C107 C 0.0999(7) 0.6628(4) 0.1037(5) 0.125(4) Uani 1 1 d U . .
H10P H 0.1227 0.6650 0.1383 0.188 Uiso 1 1 calc R . .
H10Q H 0.0516 0.6435 0.1056 0.188 Uiso 1 1 calc R . .
H10R H 0.0901 0.6979 0.0906 0.188 Uiso 1 1 calc R . .
C108 C 0.1174(5) 0.6303(4) 0.0125(4) 0.099(3) Uani 1 1 d U . .
H10S H 0.1056 0.6650 -0.0010 0.149 Uiso 1 1 calc R . .
H10T H 0.0703 0.6098 0.0146 0.149 Uiso 1 1 calc R . .
H10U H 0.1538 0.6131 -0.0107 0.149 Uiso 1 1 calc R . .
C109 C 0.3167(3) 0.3312(2) 0.0943(3) 0.0225(14) Uani 1 1 d . . .
C201 C 0.7779(6) 0.5636(5) 0.7311(5) 0.123(3) Uani 1 1 d U . .
H201 H 0.7810 0.5934 0.7526 0.147 Uiso 1 1 calc R . .
C202 C 0.8236(7) 0.5211(6) 0.7441(6) 0.129(3) Uani 1 1 d U . .
H202 H 0.8564 0.5200 0.7735 0.155 Uiso 1 1 calc R . .
C203 C 0.8152(7) 0.4802(6) 0.7087(6) 0.130(3) Uani 1 1 d U . .
H203 H 0.8453 0.4500 0.7142 0.156 Uiso 1 1 calc R . .
C204 C 0.7688(7) 0.4804(6) 0.6683(6) 0.133(3) Uani 1 1 d U . .
H204 H 0.7643 0.4500 0.6477 0.159 Uiso 1 1 calc R . .
C205 C 0.7272(7) 0.5233(6) 0.6557(6) 0.128(3) Uani 1 1 d U . .
H205 H 0.6975 0.5248 0.6249 0.153 Uiso 1 1 calc R . .
C206 C 0.7304(7) 0.5656(6) 0.6908(6) 0.121(3) Uani 1 1 d U . .
C207 C 0.6848(6) 0.6117(5) 0.6784(5) 0.135(4) Uani 1 1 d U . .
H20D H 0.6531 0.6210 0.7083 0.202 Uiso 1 1 calc R . .
H20E H 0.6518 0.6042 0.6486 0.202 Uiso 1 1 calc R . .
H20F H 0.7190 0.6406 0.6699 0.202 Uiso 1 1 calc R . .
C301 C 0.1484(15) 0.1111(10) 0.4084(11) 0.353(8) Uani 1 1 d DU . .
H30A H 0.1886 0.0868 0.3977 0.530 Uiso 1 1 calc R . .
H30B H 0.0984 0.0943 0.4050 0.530 Uiso 1 1 calc R . .
H30C H 0.1567 0.1213 0.4445 0.530 Uiso 1 1 calc R . .
C302 C 0.1510(16) 0.1588(11) 0.3741(11) 0.344(7) Uani 1 1 d DU . .
H30D H 0.1961 0.1593 0.3508 0.413 Uiso 1 1 calc R . .
H30E H 0.1035 0.1636 0.3537 0.413 Uiso 1 1 calc R . .
O303 O 0.1578(11) 0.1969(9) 0.4185(8) 0.343(7) Uani 1 1 d DU . .
C304 C 0.1557(17) 0.2467(11) 0.3923(10) 0.344(7) Uani 1 1 d DU . .
H30F H 0.1064 0.2503 0.3737 0.413 Uiso 1 1 calc R . .
H30G H 0.1974 0.2483 0.3664 0.413 Uiso 1 1 calc R . .
C305 C 0.1646(15) 0.2918(10) 0.4312(11) 0.344(8) Uani 1 1 d DU . .
H30H H 0.1913 0.2794 0.4622 0.516 Uiso 1 1 calc R . .
H30I H 0.1140 0.3049 0.4409 0.516 Uiso 1 1 calc R . .
H30J H 0.1943 0.3198 0.4151 0.516 Uiso 1 1 calc R . .
C401 C 0.7288(18) 0.4860(12) 0.3946(13) 0.197(8) Uani 0.50 1 d PDU . .
H40C H 0.7614 0.5156 0.4035 0.296 Uiso 0.50 1 calc PR . .
H40D H 0.6808 0.4986 0.3795 0.296 Uiso 0.50 1 calc PR . .
H40E H 0.7552 0.4639 0.3693 0.296 Uiso 0.50 1 calc PR . .
C402 C 0.711(2) 0.4539(13) 0.4443(13) 0.205(7) Uani 0.50 1 d PDU . .
H40F H 0.7550 0.4331 0.4570 0.246 Uiso 0.50 1 calc PR . .
H40G H 0.6882 0.4745 0.4727 0.246 Uiso 0.50 1 calc PR . .
O403 O 0.6531(13) 0.4228(9) 0.4124(10) 0.209(7) Uani 0.50 1 d PDU . .
C404 C 0.6313(19) 0.3894(13) 0.4584(13) 0.210(7) Uani 0.50 1 d PDU . .
H40H H 0.6096 0.4101 0.4872 0.252 Uiso 0.50 1 calc PR . .
H40I H 0.6746 0.3682 0.4710 0.252 Uiso 0.50 1 calc PR . .
C405 C 0.5696(18) 0.3562(12) 0.4303(13) 0.209(8) Uani 0.50 1 d PDU . .
H40J H 0.5396 0.3370 0.4561 0.314 Uiso 0.50 1 calc PR . .
H40K H 0.5947 0.3316 0.4068 0.314 Uiso 0.50 1 calc PR . .
H40L H 0.5358 0.3790 0.4103 0.314 Uiso 0.50 1 calc PR . .

loop_
_atom_site_aniso_label
_atom_site_aniso_U_11
_atom_site_aniso_U_22
_atom_site_aniso_U_33
_atom_site_aniso_U_23
_atom_site_aniso_U_13
_atom_site_aniso_U_12
U1 0.01241(10) 0.01848(11) 0.01687(12) 0.00110(11) -0.00194(9) 0.00122(9)
U2 0.02215(11) 0.02312(12) 0.02107(13) -0.00803(11) 0.00048(10) -0.00136(10)
O1 0.0193(18) 0.021(2) 0.020(2) 0.0022(18) -0.002(2) 0.0033(17)
O2 0.0187(18) 0.025(2) 0.017(2) 0.0068(17) -0.0027(17) 0.0005(17)
O3 0.0127(18) 0.021(2) 0.024(2) -0.0006(17) -0.0005(17) 0.0007(17)
O4 0.028(2) 0.025(2) 0.026(3) -0.006(2) -0.0024(18) 0.0041(19)
O5 0.027(2) 0.029(2) 0.027(3) -0.010(2) 0.0057(18) -0.0095(17)
O6 0.023(2) 0.023(2) 0.028(3) -0.003(2) -0.0030(18) -0.0038(17)
O7 0.0128(18) 0.028(2) 0.018(2) -0.0021(19) 0.0001(15) -0.0004(16)
O8 0.017(2) 0.032(2) 0.029(3) -0.007(2) -0.0047(18) -0.0005(17)
O9 0.0167(19) 0.030(2) 0.024(2) -0.007(2) 0.0023(17) -0.0031(18)
C1 0.016(3) 0.030(4) 0.013(3) 0.002(3) -0.004(2) 0.006(3)
C2 0.013(3) 0.029(3) 0.012(3) -0.001(3) -0.007(2) -0.001(3)
C3 0.007(3) 0.022(3) 0.024(3) 0.001(3) -0.002(2) -0.001(3)
C4 0.001(2) 0.030(3) 0.018(3) 0.000(3) -0.002(2) -0.002(2)
C5 0.004(3) 0.021(3) 0.032(4) -0.002(3) -0.004(2) -0.003(2)
C6 0.010(3) 0.030(4) 0.017(4) -0.003(3) -0.008(2) -0.003(2)
C7 0.067(5) 0.031(4) 0.020(4) 0.003(3) -0.001(3) 0.010(3)
C8 0.021(3) 0.023(3) 0.034(4) 0.002(3) 0.004(3) -0.004(2)
C9 0.016(3) 0.028(4) 0.030(4) 0.003(3) 0.004(3) 0.005(3)
C10 0.023(3) 0.028(4) 0.026(4) 0.001(3) -0.007(3) 0.000(3)
C11 0.020(3) 0.024(3) 0.022(4) 0.002(3) -0.005(3) 0.000(3)
C12 0.025(3) 0.025(3) 0.022(4) -0.003(3) 0.004(3) -0.001(2)
C13 0.019(3) 0.024(3) 0.020(4) 0.001(3) 0.004(2) 0.004(2)
C14 0.027(3) 0.023(3) 0.029(4) 0.005(3) 0.000(3) 0.001(2)
C15 0.042(4) 0.017(3) 0.030(4) -0.005(3) 0.006(3) 0.003(3)
C16 0.030(3) 0.025(3) 0.028(4) -0.004(3) -0.004(3) 0.000(3)
C17 0.019(3) 0.023(3) 0.020(4) 0.003(3) 0.000(2) 0.007(2)
C18 0.029(3) 0.031(4) 0.025(4) -0.001(3) -0.005(3) 0.003(3)
C19 0.037(4) 0.030(4) 0.027(4) 0.004(3) -0.002(3) -0.002(3)
C20 0.022(3) 0.034(4) 0.026(4) -0.007(3) 0.000(3) 0.000(3)
C21 0.049(4) 0.020(4) 0.050(5) -0.006(4) -0.006(3) -0.004(3)
C22 0.080(6) 0.022(4) 0.087(7) -0.017(4) -0.037(5) 0.003(4)
C23 0.070(5) 0.023(4) 0.075(6) -0.014(4) 0.013(4) -0.014(4)
C24 0.075(5) 0.036(4) 0.050(5) -0.023(4) -0.009(4) 0.003(4)
C25 0.017(3) 0.031(4) 0.022(4) -0.007(3) -0.002(2) 0.009(3)
C26 0.010(3) 0.028(3) 0.022(3) 0.001(3) -0.002(3) 0.000(3)
C27 0.016(3) 0.025(3) 0.020(3) -0.005(3) 0.002(2) 0.004(3)
C28 0.021(3) 0.024(3) 0.022(4) -0.006(3) 0.006(2) 0.006(2)
C29 0.019(3) 0.026(3) 0.018(3) 0.000(3) -0.010(2) 0.011(3)
C30 0.015(3) 0.018(3) 0.016(3) 0.002(3) -0.006(2) 0.001(2)
C31 0.022(3) 0.011(3) 0.013(3) -0.002(2) 0.006(2) 0.000(2)
C32 0.031(3) 0.035(4) 0.029(4) 0.012(3) -0.001(3) 0.005(3)
C33 0.070(5) 0.031(4) 0.049(5) 0.012(4) -0.003(4) -0.010(3)
C34 0.035(4) 0.096(7) 0.061(6) 0.049(5) 0.016(4) 0.005(4)
C35 0.065(5) 0.048(5) 0.032(5) 0.010(4) 0.013(4) 0.004(4)
C36 0.018(3) 0.024(3) 0.020(3) 0.005(3) -0.004(2) 0.002(3)
C37 0.024(3) 0.035(4) 0.046(5) 0.004(4) -0.008(3) -0.007(3)
C38 0.020(3) 0.053(4) 0.039(4) 0.015(3) -0.009(3) -0.004(3)
C39 0.027(3) 0.061(5) 0.028(4) -0.012(3) 0.006(3) -0.022(3)
C40 0.027(3) 0.026(4) 0.030(4) 0.005(3) -0.004(3) 0.003(3)
C41 0.013(3) 0.022(3) 0.030(4) 0.004(3) 0.003(3) -0.002(3)
C42 0.015(3) 0.024(3) 0.028(4) 0.012(3) -0.001(3) 0.003(2)
C43 0.016(3) 0.018(3) 0.027(4) 0.002(3) 0.004(2) 0.001(2)
C44 0.016(3) 0.028(4) 0.035(4) 0.007(3) 0.004(3) -0.005(3)
C45 0.023(4) 0.029(4) 0.041(4) 0.013(3) 0.005(3) 0.002(3)
C46 0.010(3) 0.028(4) 0.028(4) 0.013(3) 0.000(2) -0.002(2)
C47 0.016(3) 0.026(3) 0.025(4) -0.001(3) 0.001(3) 0.002(2)
C48 0.014(3) 0.037(4) 0.053(5) -0.004(4) -0.001(3) -0.001(2)
C49 0.020(3) 0.032(4) 0.032(4) 0.002(3) -0.004(3) -0.003(3)
C50 0.033(3) 0.032(3) 0.033(4) -0.004(4) -0.007(3) -0.009(3)
C51 0.042(4) 0.024(3) 0.083(5) 0.030(3) -0.001(4) 0.006(3)
C52 0.109(6) 0.045(5) 0.093(7) 0.023(5) 0.000(6) 0.023(5)
C53 0.073(5) 0.054(5) 0.157(8) 0.056(5) -0.038(6) -0.001(4)
C54 0.093(6) 0.065(5) 0.109(7) 0.061(5) 0.022(5) 0.019(5)
C55 0.022(3) 0.029(4) 0.026(4) -0.016(3) -0.001(3) -0.006(3)
C56 0.029(3) 0.024(4) 0.024(4) -0.011(3) -0.004(3) 0.000(3)
C57 0.046(4) 0.021(3) 0.019(4) -0.011(3) -0.008(3) -0.009(3)
C58 0.031(4) 0.028(4) 0.022(4) -0.022(3) 0.001(3) -0.008(3)
C59 0.023(3) 0.030(4) 0.030(4) -0.019(3) -0.004(3) -0.004(3)
C60 0.027(3) 0.022(4) 0.027(4) -0.007(3) 0.000(3) -0.003(3)
C61 0.027(3) 0.050(4) 0.039(4) 0.000(4) 0.005(3) 0.004(3)
C62 0.057(4) 0.052(5) 0.022(4) -0.007(4) 0.002(3) -0.007(4)
C63 0.031(4) 0.040(4) 0.045(5) -0.024(4) 0.002(3) 0.009(3)
C64 0.033(4) 0.034(4) 0.033(4) -0.007(3) -0.008(3) 0.008(3)
C65 0.033(3) 0.023(4) 0.018(3) -0.004(3) -0.001(3) -0.001(3)
C66 0.030(4) 0.036(4) 0.016(4) -0.003(3) 0.006(3) 0.006(3)
C67 0.034(4) 0.026(3) 0.013(3) -0.001(3) 0.007(3) 0.005(3)
C68 0.045(4) 0.024(4) 0.018(4) 0.005(3) 0.010(3) 0.006(3)
C69 0.031(4) 0.037(4) 0.020(4) 0.003(3) 0.008(3) 0.005(3)
C70 0.037(4) 0.038(4) 0.020(3) 0.004(3) -0.001(3) -0.003(3)
C71 0.042(4) 0.018(3) 0.024(4) -0.001(3) -0.003(3) 0.007(3)
C72 0.068(5) 0.022(4) 0.043(5) 0.002(3) -0.002(4) -0.007(3)
C73 0.052(4) 0.026(4) 0.027(4) -0.007(3) 0.001(3) -0.007(3)
C74 0.038(4) 0.053(5) 0.031(4) -0.007(4) 0.007(3) -0.012(3)
C75 0.036(4) 0.042(4) 0.039(5) 0.008(4) 0.003(3) 0.011(3)
C76 0.058(5) 0.087(7) 0.043(6) -0.001(5) -0.019(4) 0.030(5)
C77 0.035(4) 0.047(4) 0.059(5) 0.005(4) 0.002(4) 0.002(4)
C78 0.043(4) 0.041(5) 0.063(6) 0.004(4) 0.011(4) 0.011(3)
C79 0.038(4) 0.038(4) 0.040(5) -0.015(3) 0.014(3) -0.013(3)
C80 0.024(3) 0.029(3) 0.033(4) -0.005(3) -0.002(3) 0.000(3)
C81 0.019(3) 0.037(4) 0.025(4) -0.007(3) 0.004(3) -0.008(3)
C82 0.038(4) 0.027(3) 0.021(4) -0.005(3) 0.000(3) -0.005(3)
C83 0.030(3) 0.035(4) 0.035(4) -0.005(4) 0.005(3) -0.014(3)
C84 0.036(4) 0.035(4) 0.031(4) -0.014(4) 0.010(3) -0.007(3)
C85 0.044(4) 0.028(4) 0.022(4) -0.012(3) 0.006(3) -0.002(3)
C86 0.038(4) 0.030(4) 0.032(4) -0.010(3) 0.005(3) -0.007(3)
C87 0.048(5) 0.039(5) 0.071(6) -0.018(4) 0.010(4) -0.007(4)
C88 0.046(4) 0.041(5) 0.053(5) -0.017(4) 0.008(4) -0.024(3)
C89 0.053(5) 0.038(4) 0.042(5) -0.018(4) 0.001(4) -0.013(4)
C90 0.045(4) 0.062(5) 0.050(5) -0.021(5) 0.020(4) -0.017(4)
C91 0.048(5) 0.062(5) 0.039(5) -0.013(4) 0.025(4) -0.012(4)
C92 0.037(5) 0.111(8) 0.083(7) -0.052(6) 0.005(4) -0.011(5)
C93 0.096(6) 0.057(6) 0.070(7) -0.025(5) 0.051(5) -0.034(5)
C94 0.028(4) 0.031(4) 0.048(5) 0.006(4) -0.007(3) -0.006(3)
C95 0.031(4) 0.029(4) 0.032(4) -0.005(3) 0.001(3) -0.001(3)
C96 0.028(3) 0.023(3) 0.021(4) -0.009(3) 0.001(3) 0.002(3)
C97 0.030(4) 0.021(4) 0.027(4) -0.010(3) -0.005(3) 0.008(3)
C98 0.027(4) 0.040(4) 0.045(5) -0.018(4) -0.009(3) 0.011(3)
C99 0.049(4) 0.025(4) 0.048(5) -0.008(4) -0.019(4) 0.003(3)
C100 0.037(4) 0.027(4) 0.049(5) -0.006(4) -0.009(3) -0.003(3)
C101 0.021(3) 0.028(4) 0.048(5) -0.016(3) -0.008(3) 0.000(3)
C102 0.033(4) 0.042(5) 0.066(6) -0.017(4) -0.020(4) 0.002(3)
C103 0.033(4) 0.030(4) 0.038(5) -0.010(3) -0.003(3) 0.001(3)
C104 0.021(3) 0.040(4) 0.051(5) -0.008(4) 0.010(3) -0.008(3)
C105 0.085(5) 0.030(4) 0.100(6) 0.017(4) -0.020(4) 0.011(4)
C106 0.110(6) 0.036(4) 0.116(7) 0.029(5) -0.038(6) -0.010(5)
C107 0.160(8) 0.061(6) 0.154(9) 0.028(6) 0.051(7) 0.047(6)
C108 0.110(6) 0.068(6) 0.120(8) 0.034(6) -0.059(6) -0.002(5)
C109 0.019(3) 0.012(3) 0.037(4) -0.004(3) -0.003(3) 0.006(3)
C201 0.082(5) 0.132(6) 0.154(7) 0.061(5) 0.024(5) -0.011(5)
C202 0.085(5) 0.144(6) 0.158(7) 0.057(6) 0.039(5) -0.007(5)
C203 0.084(5) 0.149(6) 0.158(8) 0.054(6) 0.059(5) -0.002(5)
C204 0.094(5) 0.152(6) 0.153(7) 0.049(6) 0.063(5) -0.007(5)
C205 0.091(5) 0.143(6) 0.150(7) 0.052(6) 0.048(5) -0.014(5)
C206 0.086(5) 0.130(6) 0.146(7) 0.058(5) 0.025(5) -0.015(5)
C207 0.108(7) 0.144(9) 0.152(9) 0.063(7) -0.035(6) -0.025(7)
C301 0.352(10) 0.349(10) 0.360(10) 0.004(7) -0.001(7) -0.007(7)
C302 0.346(7) 0.344(8) 0.344(8) 0.002(4) -0.002(4) -0.001(4)
O303 0.344(7) 0.342(7) 0.342(7) 0.000(4) -0.001(4) 0.000(4)
C304 0.346(7) 0.344(8) 0.342(8) -0.002(4) -0.002(4) -0.001(4)
C305 0.350(10) 0.341(10) 0.340(10) -0.001(7) 0.002(7) 0.006(7)
C401 0.193(10) 0.199(10) 0.199(10) -0.020(7) -0.001(7) 0.019(7)
C402 0.203(7) 0.204(8) 0.209(8) -0.006(4) 0.003(4) 0.007(4)
O403 0.209(7) 0.209(7) 0.211(7) -0.004(4) 0.005(4) 0.010(4)
C404 0.210(7) 0.209(8) 0.211(8) -0.002(4) 0.007(4) 0.007(4)
C405 0.210(10) 0.212(10) 0.205(10) -0.011(7) 0.011(7) 0.022(7)

loop_
_atom_type_symbol
_atom_type_description
_atom_type_scat_dispersion_real
_atom_type_scat_dispersion_imag
_atom_type_scat_source
C C 0.0033 0.0016 'International Tables Vol C Tables 4.2.6.8 and 6.1.1.4'
H H 0.0000 0.0000 'International Tables Vol C Tables 4.2.6.8 and 6.1.1.4'
O O 0.0106 0.0060 'International Tables Vol C Tables 4.2.6.8 and 6.1.1.4'
U U -9.6767 9.6646 'International Tables Vol C Tables 4.2.6.8 and 6.1.1.4'

loop_
_geom_angle_atom_site_label_1
_geom_angle_atom_site_label_2
_geom_angle_atom_site_label_3
_geom_angle
_geom_angle_site_symmetry_1
_geom_angle_site_symmetry_3
_geom_angle_publ_flag
O1 U1 O3 171.93(14) . . ?
O1 U1 O2 96.36(14) . . ?
O3 U1 O2 91.60(13) . . ?
O1 U1 O7 94.38(13) . . ?
O3 U1 O7 83.25(13) . . ?
O2 U1 O7 96.81(13) . . ?
O1 U1 O8 77.46(13) . . ?
O3 U1 O8 95.09(13) . . ?
O2 U1 O8 147.07(12) . . ?
O7 U1 O8 52.32(12) . . ?
O1 U1 C109 88.27(15) . . ?
O3 U1 C109 86.29(15) . . ?
O2 U1 C109 122.35(15) . . ?
O7 U1 C109 25.72(14) . . ?
O8 U1 C109 26.86(14) . . ?
O1 U1 C1 88.20(15) . . ?
O3 U1 C1 88.38(15) . . ?
O2 U1 C1 125.05(15) . . ?
O7 U1 C1 137.55(14) . . ?
O8 U1 C1 87.40(14) . . ?
C109 U1 C1 112.48(15) . . ?
O1 U1 C6 113.52(14) . . ?
O3 U1 C6 64.95(14) . . ?
O2 U1 C6 107.91(15) . . ?
O7 U1 C6 139.53(15) . . ?
O8 U1 C6 104.12(14) . . ?
C109 U1 C6 122.47(16) . . ?
C1 U1 C6 28.04(15) . . ?
O1 U1 C2 64.53(15) . . ?
O3 U1 C2 113.84(15) . . ?
O2 U1 C2 110.59(14) . . ?
O7 U1 C2 146.48(14) . . ?
O8 U1 C2 96.02(13) . . ?
C109 U1 C2 122.71(16) . . ?
C1 U1 C2 27.87(15) . . ?
C6 U1 C2 49.07(16) . . ?
O1 U1 C4 91.10(15) . . ?
O3 U1 C4 93.24(15) . . ?
O2 U1 C4 67.46(14) . . ?
O7 U1 C4 163.86(14) . . ?
O8 U1 C4 143.83(13) . . ?
C109 U1 C4 170.17(16) . . ?
C1 U1 C4 57.70(15) . . ?
C6 U1 C4 49.23(15) . . ?
C2 U1 C4 48.80(15) . . ?
O1 U1 C5 114.51(14) . . ?
O3 U1 C5 68.15(14) . . ?
O2 U1 C5 80.49(15) . . ?
O7 U1 C5 151.10(14) . . ?
O8 U1 C5 131.74(14) . . ?
C109 U1 C5 146.95(16) . . ?
C1 U1 C5 49.02(15) . . ?
C6 U1 C5 27.62(16) . . ?
C2 U1 C5 56.57(15) . . ?
C4 U1 C5 27.53(15) . . ?
O1 U1 C3 66.33(14) . . ?
O3 U1 C3 116.24(14) . . ?
O2 U1 C3 83.25(14) . . ?
O7 U1 C3 160.51(14) . . ?
O8 U1 C3 121.55(14) . . ?
C109 U1 C3 146.72(16) . . ?
C1 U1 C3 48.99(15) . . ?
C6 U1 C3 57.01(16) . . ?
C2 U1 C3 27.34(14) . . ?
C4 U1 C3 27.51(15) . . ?
C5 U1 C3 48.25(14) . . ?
O5 U2 O6 95.72(14) . . ?
O5 U2 O4 94.50(15) . . ?
O6 U2 O4 169.77(14) . . ?
O5 U2 O9 96.87(13) . . ?
O6 U2 O9 82.27(14) . . ?
O4 U2 O9 96.11(14) . . ?
O5 U2 O8 147.67(13) . . ?
O6 U2 O8 92.08(13) . . ?
O4 U2 O8 79.00(13) . . ?
O9 U2 O8 53.18(12) . . ?
O5 U2 C109 122.90(15) . . ?
O6 U2 C109 84.13(15) . . ?
O4 U2 C109 89.98(15) . . ?
O9 U2 C109 26.27(13) . . ?
O8 U2 C109 27.15(13) . . ?
O5 U2 C55 122.59(16) . . ?
O6 U2 C55 88.84(16) . . ?
O4 U2 C55 85.99(16) . . ?
O9 U2 C55 140.27(15) . . ?
O8 U2 C55 88.82(14) . . ?
C109 U2 C55 114.50(16) . . ?
O5 U2 C57 76.73(16) . . ?
O6 U2 C57 113.11(16) . . ?
O4 U2 C57 69.77(16) . . ?
O9 U2 C57 163.63(16) . . ?
O8 U2 C57 128.14(14) . . ?
C109 U2 C57 153.73(16) . . ?
C55 U2 C57 49.74(17) . . ?
O5 U2 C56 104.27(16) . . ?
O6 U2 C56 113.16(15) . . ?
O4 U2 C56 64.42(15) . . ?
O9 U2 C56 151.96(14) . . ?
O8 U2 C56 101.29(14) . . ?
C109 U2 C56 128.20(16) . . ?
C55 U2 C56 28.09(17) . . ?
C57 U2 C56 27.73(16) . . ?
O5 U2 C60 109.35(15) . . ?
O6 U2 C60 63.85(15) . . ?
O4 U2 C60 112.86(15) . . ?
O9 U2 C60 138.35(16) . . ?
O8 U2 C60 102.27(14) . . ?
C109 U2 C60 120.84(17) . . ?
C55 U2 C60 28.34(16) . . ?
C57 U2 C60 57.56(17) . . ?
C56 U2 C60 49.31(17) . . ?
O5 U2 C58 65.76(15) . . ?
O6 U2 C58 88.49(17) . . ?
O4 U2 C58 96.10(16) . . ?
O9 U2 C58 159.49(13) . . ?
O8 U2 C58 145.98(13) . . ?
C109 U2 C58 169.10(17) . . ?
C55 U2 C58 57.18(16) . . ?
C57 U2 C58 27.48(16) . . ?
C56 U2 C58 48.35(16) . . ?
C60 U2 C58 48.35(17) . . ?
C12 O1 U1 159.4(4) . . ?
C31 O2 U1 140.3(3) . . ?
C42 O3 U1 161.5(3) . . ?
C66 O4 U2 154.8(4) . . ?
C81 O5 U2 161.1(4) . . ?
C96 O6 U2 161.6(3) . . ?
C109 O7 U1 102.0(3) . . ?
C109 O8 U2 87.3(3) . . ?
C109 O8 U1 86.1(3) . . ?
U2 O8 U1 173.30(16) . . ?
C109 O9 U2 100.2(3) . . ?
C6 C1 C2 119.6(5) . . ?
C6 C1 C7 119.6(5) . . ?
C2 C1 C7 120.8(5) . . ?
C6 C1 U1 76.6(3) . . ?
C2 C1 U1 78.0(3) . . ?
C7 C1 U1 116.5(4) . . ?
C3 C2 C1 120.8(6) . . ?
C3 C2 C10 118.5(6) . . ?
C1 C2 C10 120.6(5) . . ?
C3 C2 U1 78.6(3) . . ?
C1 C2 U1 74.1(3) . . ?
C10 C2 U1 120.6(3) . . ?
C2 C3 C4 119.2(6) . . ?
C2 C3 C8 122.2(6) . . ?
C4 C3 C8 118.6(5) . . ?
C2 C3 U1 74.1(3) . . ?
C4 C3 U1 74.1(3) . . ?
C8 C3 U1 124.1(3) . . ?
C3 C4 C5 120.1(5) . . ?
C3 C4 C25 119.9(5) . . ?
C5 C4 C25 120.0(6) . . ?
C3 C4 U1 78.4(3) . . ?
C5 C4 U1 78.3(3) . . ?
C25 C4 U1 116.5(3) . . ?
C6 C5 C4 119.2(5) . . ?
C6 C5 C9 121.8(5) . . ?
C4 C5 C9 119.0(5) . . ?
C6 C5 U1 72.7(3) . . ?
C4 C5 U1 74.2(3) . . ?
C9 C5 U1 125.3(3) . . ?
C1 C6 C5 120.4(5) . . ?
C1 C6 C40 118.6(5) . . ?
C5 C6 C40 121.0(5) . . ?
C1 C6 U1 75.4(3) . . ?
C5 C6 U1 79.7(3) . . ?
C40 C6 U1 115.5(3) . . ?
C1 C7 H7A 109.5 . . ?
C1 C7 H7B 109.5 . . ?
H7A C7 H7B 109.5 . . ?
C1 C7 H7C 109.5 . . ?
H7A C7 H7C 109.5 . . ?
H7B C7 H7C 109.5 . . ?
C3 C8 H8A 109.5 . . ?
C3 C8 H8B 109.5 . . ?
H8A C8 H8B 109.5 . . ?
C3 C8 H8C 109.5 . . ?
H8A C8 H8C 109.5 . . ?
H8B C8 H8C 109.5 . . ?
C5 C9 H9A 109.5 . . ?
C5 C9 H9B 109.5 . . ?
H9A C9 H9B 109.5 . . ?
C5 C9 H9C 109.5 . . ?
H9A C9 H9C 109.5 . . ?
H9B C9 H9C 109.5 . . ?
C2 C10 C11 120.2(5) . . ?
C2 C10 H10A 107.3 . . ?
C11 C10 H10A 107.3 . . ?
C2 C10 H10B 107.3 . . ?
C11 C10 H10B 107.3 . . ?
H10A C10 H10B 106.9 . . ?
C16 C11 C12 119.5(5) . . ?
C16 C11 C10 115.7(5) . . ?
C12 C11 C10 124.8(5) . . ?
O1 C12 C11 120.1(5) . . ?
O1 C12 C13 120.4(5) . . ?
C11 C12 C13 119.5(5) . . ?
C14 C13 C12 117.3(5) . . ?
C14 C13 C17 120.4(5) . . ?
C12 C13 C17 122.1(5) . . ?
C15 C14 C13 124.1(5) . . ?
C15 C14 H14A 117.9 . . ?
C13 C14 H14A 117.9 . . ?
C14 C15 C16 116.5(5) . . ?
C14 C15 C21 124.1(5) . . ?
C16 C15 C21 119.4(6) . . ?
C11 C16 C15 122.8(6) . . ?
C11 C16 H16A 118.6 . . ?
C15 C16 H16A 118.6 . . ?
C13 C17 C20 111.8(5) . . ?
C13 C17 C18 111.7(5) . . ?
C20 C17 C18 106.9(4) . . ?
C13 C17 C19 107.5(4) . . ?
C20 C17 C19 111.3(5) . . ?
C18 C17 C19 107.6(5) . . ?
C17 C18 H18A 109.5 . . ?
C17 C18 H18B 109.5 . . ?
H18A C18 H18B 109.5 . . ?
C17 C18 H18C 109.5 . . ?
H18A C18 H18C 109.5 . . ?
H18B C18 H18C 109.5 . . ?
C17 C19 H19A 109.5 . . ?
C17 C19 H19B 109.5 . . ?
H19A C19 H19B 109.5 . . ?
C17 C19 H19C 109.5 . . ?
H19A C19 H19C 109.5 . . ?
H19B C19 H19C 109.5 . . ?
C17 C20 H20A 109.5 . . ?
C17 C20 H20B 109.5 . . ?
H20A C20 H20B 109.5 . . ?
C17 C20 H20C 109.5 . . ?
H20A C20 H20C 109.5 . . ?
H20B C20 H20C 109.5 . . ?
C24 C21 C22 108.7(6) . . ?
C24 C21 C15 108.7(6) . . ?
C22 C21 C15 111.3(5) . . ?
C24 C21 C23 109.9(6) . . ?
C22 C21 C23 107.9(6) . . ?
C15 C21 C23 110.4(5) . . ?
C21 C22 H22A 109.5 . . ?
C21 C22 H22B 109.5 . . ?
H22A C22 H22B 109.5 . . ?
C21 C22 H22C 109.5 . . ?
H22A C22 H22C 109.5 . . ?
H22B C22 H22C 109.5 . . ?
C21 C23 H23A 109.5 . . ?
C21 C23 H23B 109.5 . . ?
H23A C23 H23B 109.5 . . ?
C21 C23 H23C 109.5 . . ?
H23A C23 H23C 109.5 . . ?
H23B C23 H23C 109.5 . . ?
C21 C24 H24A 109.5 . . ?
C21 C24 H24B 109.5 . . ?
H24A C24 H24B 109.5 . . ?
C21 C24 H24C 109.5 . . ?
H24A C24 H24C 109.5 . . ?
H24B C24 H24C 109.5 . . ?
C4 C25 C26 117.5(4) . . ?
C4 C25 H25A 107.9 . . ?
C26 C25 H25A 107.9 . . ?
C4 C25 H25B 107.9 . . ?
C26 C25 H25B 107.9 . . ?
H25A C25 H25B 107.2 . . ?
C27 C26 C31 120.4(5) . . ?
C27 C26 C25 117.9(5) . . ?
C31 C26 C25 121.4(5) . . ?
C28 C27 C26 121.9(5) . . ?
C28 C27 H27A 119.0 . . ?
C26 C27 H27A 119.0 . . ?
C27 C28 C29 116.5(5) . . ?
C27 C28 C32 122.5(5) . . ?
C29 C28 C32 121.0(5) . . ?
C30 C29 C28 124.2(5) . . ?
C30 C29 H29A 117.9 . . ?
C28 C29 H29A 117.9 . . ?
C29 C30 C31 117.5(5) . . ?
C29 C30 C36 121.7(5) . . ?
C31 C30 C36 120.4(5) . . ?
O2 C31 C26 118.7(5) . . ?
O2 C31 C30 122.4(4) . . ?
C26 C31 C30 118.9(5) . . ?
C34 C32 C35 109.7(6) . . ?
C34 C32 C33 107.9(6) . . ?
C35 C32 C33 108.0(5) . . ?
C34 C32 C28 112.3(5) . . ?
C35 C32 C28 110.5(5) . . ?
C33 C32 C28 108.2(5) . . ?
C32 C33 H33A 109.5 . . ?
C32 C33 H33B 109.5 . . ?
H33A C33 H33B 109.5 . . ?
C32 C33 H33C 109.5 . . ?
H33A C33 H33C 109.5 . . ?
H33B C33 H33C 109.5 . . ?
C32 C34 H34A 109.5 . . ?
C32 C34 H34B 109.5 . . ?
H34A C34 H34B 109.5 . . ?
C32 C34 H34C 109.5 . . ?
H34A C34 H34C 109.5 . . ?
H34B C34 H34C 109.5 . . ?
C32 C35 H35A 109.5 . . ?
C32 C35 H35B 109.5 . . ?
H35A C35 H35B 109.5 . . ?
C32 C35 H35C 109.5 . . ?
H35A C35 H35C 109.5 . . ?
H35B C35 H35C 109.5 . . ?
C39 C36 C37 108.5(5) . . ?
C39 C36 C38 107.4(5) . . ?
C37 C36 C38 106.8(5) . . ?
C39 C36 C30 114.4(5) . . ?
C37 C36 C30 107.8(4) . . ?
C38 C36 C30 111.6(5) . . ?
C36 C37 H37A 109.5 . . ?
C36 C37 H37B 109.5 . . ?
H37A C37 H37B 109.5 . . ?
C36 C37 H37C 109.5 . . ?
H37A C37 H37C 109.5 . . ?
H37B C37 H37C 109.5 . . ?
C36 C38 H38A 109.5 . . ?
C36 C38 H38B 109.5 . . ?
H38A C38 H38B 109.5 . . ?
C36 C38 H38C 109.5 . . ?
H38A C38 H38C 109.5 . . ?
H38B C38 H38C 109.5 . . ?
C36 C39 H39A 109.5 . . ?
C36 C39 H39B 109.5 . . ?
H39A C39 H39B 109.5 . . ?
C36 C39 H39C 109.5 . . ?
H39A C39 H39C 109.5 . . ?
H39B C39 H39C 109.5 . . ?
C41 C40 C6 119.6(5) . . ?
C41 C40 H40A 107.4 . . ?
C6 C40 H40A 107.4 . . ?
C41 C40 H40B 107.4 . . ?
C6 C40 H40B 107.4 . . ?
H40A C40 H40B 106.9 . . ?
C46 C41 C42 119.0(5) . . ?
C46 C41 C40 118.6(5) . . ?
C42 C41 C40 122.3(5) . . ?
O3 C42 C41 118.0(5) . . ?
O3 C42 C43 122.1(5) . . ?
C41 C42 C43 119.8(5) . . ?
C44 C43 C42 118.2(5) . . ?
C44 C43 C47 119.9(5) . . ?
C42 C43 C47 121.8(5) . . ?
C43 C44 C45 122.8(5) . . ?
C43 C44 H44A 118.6 . . ?
C45 C44 H44A 118.6 . . ?
C46 C45 C44 117.3(5) . . ?
C46 C45 C51 121.7(5) . . ?
C44 C45 C51 121.0(6) . . ?
C45 C46 C41 122.6(5) . . ?
C45 C46 H46A 118.7 . . ?
C41 C46 H46A 118.7 . . ?
C50 C47 C48 109.8(5) . . ?
C50 C47 C49 107.7(5) . . ?
C48 C47 C49 107.1(4) . . ?
C50 C47 C43 108.9(4) . . ?
C48 C47 C43 110.6(5) . . ?
C49 C47 C43 112.6(5) . . ?
C47 C48 H48A 109.5 . . ?
C47 C48 H48B 109.5 . . ?
H48A C48 H48B 109.5 . . ?
C47 C48 H48C 109.5 . . ?
H48A C48 H48C 109.5 . . ?
H48B C48 H48C 109.5 . . ?
C47 C49 H49A 109.5 . . ?
C47 C49 H49B 109.5 . . ?
H49A C49 H49B 109.5 . . ?
C47 C49 H49C 109.5 . . ?
H49A C49 H49C 109.5 . . ?
H49B C49 H49C 109.5 . . ?
C47 C50 H50A 109.5 . . ?
C47 C50 H50B 109.5 . . ?
H50A C50 H50B 109.5 . . ?
C47 C50 H50C 109.5 . . ?
H50A C50 H50C 109.5 . . ?
H50B C50 H50C 109.5 . . ?
C53 C51 C54 109.3(8) . . ?
C53 C51 C52 103.6(7) . . ?
C54 C51 C52 109.4(7) . . ?
C53 C51 C45 113.7(6) . . ?
C54 C51 C45 109.9(6) . . ?
C52 C51 C45 110.8(6) . . ?
C51 C52 H52A 109.5 . . ?
C51 C52 H52B 109.5 . . ?
H52A C52 H52B 109.5 . . ?
C51 C52 H52C 109.5 . . ?
H52A C52 H52C 109.5 . . ?
H52B C52 H52C 109.5 . . ?
C51 C53 H53A 109.5 . . ?
C51 C53 H53B 109.5 . . ?
H53A C53 H53B 109.5 . . ?
C51 C53 H53C 109.5 . . ?
H53A C53 H53C 109.5 . . ?
H53B C53 H53C 109.5 . . ?
C51 C54 H54A 109.5 . . ?
C51 C54 H54B 109.5 . . ?
H54A C54 H54B 109.5 . . ?
C51 C54 H54C 109.5 . . ?
H54A C54 H54C 109.5 . . ?
H54B C54 H54C 109.5 . . ?
C56 C55 C60 119.1(5) . . ?
C56 C55 C61 121.3(5) . . ?
C60 C55 C61 119.6(6) . . ?
C56 C55 U2 77.6(3) . . ?
C60 C55 U2 77.7(3) . . ?
C61 C55 U2 115.2(4) . . ?
C57 C56 C55 120.4(5) . . ?
C57 C56 C64 118.6(6) . . ?
C55 C56 C64 120.9(5) . . ?
C57 C56 U2 75.7(3) . . ?
C55 C56 U2 74.3(3) . . ?
C64 C56 U2 123.8(4) . . ?
C56 C57 C58 119.6(6) . . ?
C56 C57 C62 120.3(6) . . ?
C58 C57 C62 120.1(6) . . ?
C56 C57 U2 76.6(3) . . ?
C58 C57 U2 79.4(3) . . ?
C62 C57 U2 115.3(4) . . ?
C59 C58 C57 120.0(5) . . ?
C59 C58 C79 121.2(6) . . ?
C57 C58 C79 118.7(6) . . ?
C59 C58 U2 79.5(3) . . ?
C57 C58 U2 73.2(3) . . ?
C79 C58 U2 121.5(4) . . ?
C58 C59 C60 121.2(6) . . ?
C58 C59 C63 118.9(5) . . ?
C60 C59 C63 119.8(6) . . ?
C59 C60 C55 118.7(6) . . ?
C59 C60 C94 123.4(5) . . ?
C55 C60 C94 117.9(5) . . ?
C59 C60 U2 81.5(3) . . ?
C55 C60 U2 73.9(3) . . ?
C94 C60 U2 113.5(4) . . ?
C55 C61 H61A 109.5 . . ?
C55 C61 H61B 109.5 . . ?
H61A C61 H61B 109.5 . . ?
C55 C61 H61C 109.5 . . ?
H61A C61 H61C 109.5 . . ?
H61B C61 H61C 109.5 . . ?
C57 C62 H62A 109.5 . . ?
C57 C62 H62B 109.5 . . ?
H62A C62 H62B 109.5 . . ?
C57 C62 H62C 109.5 . . ?
H62A C62 H62C 109.5 . . ?
H62B C62 H62C 109.5 . . ?
C59 C63 H63A 109.5 . . ?
C59 C63 H63B 109.5 . . ?
H63A C63 H63B 109.5 . . ?
C59 C63 H63C 109.5 . . ?
H63A C63 H63C 109.5 . . ?
H63B C63 H63C 109.5 . . ?
C56 C64 C65 121.1(5) . . ?
C56 C64 H64A 107.0 . . ?
C65 C64 H64A 107.0 . . ?
C56 C64 H64B 107.0 . . ?
C65 C64 H64B 107.0 . . ?
H64A C64 H64B 106.8 . . ?
C70 C65 C66 118.6(5) . . ?
C70 C65 C64 115.2(5) . . ?
C66 C65 C64 126.0(5) . . ?
O4 C66 C67 120.9(5) . . ?
O4 C66 C65 118.6(5) . . ?
C67 C66 C65 120.5(5) . . ?
C68 C67 C66 116.4(6) . . ?
C68 C67 C71 121.4(5) . . ?
C66 C67 C71 121.8(5) . . ?
C69 C68 C67 125.7(6) . . ?
C69 C68 H68A 117.1 . . ?
C67 C68 H68A 117.1 . . ?
C68 C69 C70 115.1(5) . . ?
C68 C69 C75 125.5(6) . . ?
C70 C69 C75 119.4(6) . . ?
C65 C70 C69 123.4(6) . . ?
C65 C70 H70A 118.3 . . ?
C69 C70 H70A 118.3 . . ?
C67 C71 C74 107.9(5) . . ?
C67 C71 C73 113.4(5) . . ?
C74 C71 C73 110.1(5) . . ?
C67 C71 C72 112.1(5) . . ?
C74 C71 C72 108.4(5) . . ?
C73 C71 C72 104.8(5) . . ?
C71 C72 H72A 109.5 . . ?
C71 C72 H72B 109.5 . . ?
H72A C72 H72B 109.5 . . ?
C71 C72 H72C 109.5 . . ?
H72A C72 H72C 109.5 . . ?
H72B C72 H72C 109.5 . . ?
C71 C73 H73A 109.5 . . ?
C71 C73 H73B 109.5 . . ?
H73A C73 H73B 109.5 . . ?
C71 C73 H73C 109.5 . . ?
H73A C73 H73C 109.5 . . ?
H73B C73 H73C 109.5 . . ?
C71 C74 H74A 109.5 . . ?
C71 C74 H74B 109.5 . . ?
H74A C74 H74B 109.5 . . ?
C71 C74 H74C 109.5 . . ?
H74A C74 H74C 109.5 . . ?
H74B C74 H74C 109.5 . . ?
C77 C75 C78 108.1(6) . . ?
C77 C75 C69 110.2(5) . . ?
C78 C75 C69 111.7(6) . . ?
C77 C75 C76 107.8(6) . . ?
C78 C75 C76 108.4(6) . . ?
C69 C75 C76 110.5(5) . . ?
C75 C76 H76A 109.5 . . ?
C75 C76 H76B 109.5 . . ?
H76A C76 H76B 109.5 . . ?
C75 C76 H76C 109.5 . . ?
H76A C76 H76C 109.5 . . ?
H76B C76 H76C 109.5 . . ?
C75 C77 H77A 109.5 . . ?
C75 C77 H77B 109.5 . . ?
H77A C77 H77B 109.5 . . ?
C75 C77 H77C 109.5 . . ?
H77A C77 H77C 109.5 . . ?
H77B C77 H77C 109.5 . . ?
C75 C78 H78A 109.5 . . ?
C75 C78 H78B 109.5 . . ?
H78A C78 H78B 109.5 . . ?
C75 C78 H78C 109.5 . . ?
H78A C78 H78C 109.5 . . ?
H78B C78 H78C 109.5 . . ?
C58 C79 C80 123.0(5) . . ?
C58 C79 H79A 106.6 . . ?
C80 C79 H79A 106.6 . . ?
C58 C79 H79B 106.6 . . ?
C80 C79 H79B 106.6 . . ?
H79A C79 H79B 106.5 . . ?
C81 C80 C85 120.0(5) . . ?
C81 C80 C79 126.1(5) . . ?
C85 C80 C79 113.8(5) . . ?
O5 C81 C80 120.8(5) . . ?
O5 C81 C82 120.0(5) . . ?
C80 C81 C82 119.1(5) . . ?
C83 C82 C81 117.8(6) . . ?
C83 C82 C86 119.3(5) . . ?
C81 C82 C86 122.9(5) . . ?
C82 C83 C84 124.2(5) . . ?
C82 C83 H83A 117.9 . . ?
C84 C83 H83A 117.9 . . ?
C85 C84 C83 116.0(5) . . ?
C85 C84 C90 124.4(6) . . ?
C83 C84 C90 119.6(5) . . ?
C84 C85 C80 122.7(6) . . ?
C84 C85 H85A 118.6 . . ?
C80 C85 H85A 118.6 . . ?
C87 C86 C88 108.5(6) . . ?
C87 C86 C82 110.5(5) . . ?
C88 C86 C82 111.9(5) . . ?
C87 C86 C89 108.6(6) . . ?
C88 C86 C89 106.6(5) . . ?
C82 C86 C89 110.6(5) . . ?
C86 C87 H87A 109.5 . . ?
C86 C87 H87B 109.5 . . ?
H87A C87 H87B 109.5 . . ?
C86 C87 H87C 109.5 . . ?
H87A C87 H87C 109.5 . . ?
H87B C87 H87C 109.5 . . ?
C86 C88 H88A 109.5 . . ?
C86 C88 H88B 109.5 . . ?
H88A C88 H88B 109.5 . . ?
C86 C88 H88C 109.5 . . ?
H88A C88 H88C 109.5 . . ?
H88B C88 H88C 109.5 . . ?
C86 C89 H89A 109.5 . . ?
C86 C89 H89B 109.5 . . ?
H89A C89 H89B 109.5 . . ?
C86 C89 H89C 109.5 . . ?
H89A C89 H89C 109.5 . . ?
H89B C89 H89C 109.5 . . ?
C91 C90 C93 108.6(6) . . ?
C91 C90 C84 111.8(5) . . ?
C93 C90 C84 110.1(6) . . ?
C91 C90 C92 108.0(6) . . ?
C93 C90 C92 109.4(7) . . ?
C84 C90 C92 108.9(6) . . ?
C90 C91 H91A 109.5 . . ?
C90 C91 H91B 109.5 . . ?
H91A C91 H91B 109.5 . . ?
C90 C91 H91C 109.5 . . ?
H91A C91 H91C 109.5 . . ?
H91B C91 H91C 109.5 . . ?
C90 C92 H92A 109.5 . . ?
C90 C92 H92B 109.5 . . ?
H92A C92 H92B 109.5 . . ?
C90 C92 H92C 109.5 . . ?
H92A C92 H92C 109.5 . . ?
H92B C92 H92C 109.5 . . ?
C90 C93 H93A 109.5 . . ?
C90 C93 H93B 109.5 . . ?
H93A C93 H93B 109.5 . . ?
C90 C93 H93C 109.5 . . ?
H93A C93 H93C 109.5 . . ?
H93B C93 H93C 109.5 . . ?
C95 C94 C60 117.4(5) . . ?
C95 C94 H94A 108.0 . . ?
C60 C94 H94A 108.0 . . ?
C95 C94 H94B 108.0 . . ?
C60 C94 H94B 108.0 . . ?
H94A C94 H94B 107.2 . . ?
C100 C95 C96 119.2(5) . . ?
C100 C95 C94 119.4(6) . . ?
C96 C95 C94 121.4(6) . . ?
O6 C96 C97 123.0(5) . . ?
O6 C96 C95 117.4(5) . . ?
C97 C96 C95 119.6(5) . . ?
C98 C97 C96 118.1(6) . . ?
C98 C97 C101 120.4(5) . . ?
C96 C97 C101 121.2(5) . . ?
C97 C98 C99 125.1(6) . . ?
C97 C98 H98A 117.4 . . ?
C99 C98 H98A 117.4 . . ?
C100 C99 C98 114.8(6) . . ?
C100 C99 C105 122.7(6) . . ?
C98 C99 C105 122.3(6) . . ?
C99 C100 C95 122.8(6) . . ?
C99 C100 H10C 118.6 . . ?
C95 C100 H10C 118.6 . . ?
C102 C101 C104 107.6(5) . . ?
C102 C101 C103 106.5(5) . . ?
C104 C101 C103 112.5(5) . . ?
C102 C101 C97 111.5(5) . . ?
C104 C101 C97 108.5(5) . . ?
C103 C101 C97 110.2(5) . . ?
C101 C102 H10D 109.5 . . ?
C101 C102 H10E 109.5 . . ?
H10D C102 H10E 109.5 . . ?
C101 C102 H10F 109.5 . . ?
H10D C102 H10F 109.5 . . ?
H10E C102 H10F 109.5 . . ?
C101 C103 H10G 109.5 . . ?
C101 C103 H10H 109.5 . . ?
H10G C103 H10H 109.5 . . ?
C101 C103 H10I 109.5 . . ?
H10G C103 H10I 109.5 . . ?
H10H C103 H10I 109.5 . . ?
C101 C104 H10J 109.5 . . ?
C101 C104 H10K 109.5 . . ?
H10J C104 H10K 109.5 . . ?
C101 C104 H10L 109.5 . . ?
H10J C104 H10L 109.5 . . ?
H10K C104 H10L 109.5 . . ?
C107 C105 C99 109.6(8) . . ?
C107 C105 C106 110.0(8) . . ?
C99 C105 C106 112.8(7) . . ?
C107 C105 C108 110.4(8) . . ?
C99 C105 C108 111.2(7) . . ?
C106 C105 C108 102.7(8) . . ?
C105 C106 H10M 109.5 . . ?
C105 C106 H10N 109.5 . . ?
H10M C106 H10N 109.5 . . ?
C105 C106 H10O 109.5 . . ?
H10M C106 H10O 109.5 . . ?
H10N C106 H10O 109.5 . . ?
C105 C107 H10P 109.5 . . ?
C105 C107 H10Q 109.5 . . ?
H10P C107 H10Q 109.5 . . ?
C105 C107 H10R 109.5 . . ?
H10P C107 H10R 109.5 . . ?
H10Q C107 H10R 109.5 . . ?
C105 C108 H10S 109.5 . . ?
C105 C108 H10T 109.5 . . ?
H10S C108 H10T 109.5 . . ?
C105 C108 H10U 109.5 . . ?
H10S C108 H10U 109.5 . . ?
H10T C108 H10U 109.5 . . ?
O7 C109 O9 123.3(5) . . ?
O7 C109 O8 118.4(5) . . ?
O9 C109 O8 118.2(6) . . ?
O7 C109 U2 169.1(4) . . ?
O9 C109 U2 53.5(3) . . ?
O8 C109 U2 65.5(3) . . ?
O7 C109 U1 52.3(3) . . ?
O9 C109 U1 170.8(4) . . ?
O8 C109 U1 67.0(3) . . ?
U2 C109 U1 132.5(2) . . ?
C206 C201 C202 125.2(16) . . ?
C206 C201 H201 117.4 . . ?
C202 C201 H201 117.4 . . ?
C201 C202 C203 111.8(15) . . ?
C201 C202 H202 124.1 . . ?
C203 C202 H202 124.1 . . ?
C204 C203 C202 125.2(17) . . ?
C204 C203 H203 117.4 . . ?
C202 C203 H203 117.4 . . ?
C203 C204 C205 121.2(18) . . ?
C203 C204 H204 119.4 . . ?
C205 C204 H204 119.4 . . ?
C204 C205 C206 116.8(16) . . ?
C204 C205 H205 121.6 . . ?
C206 C205 H205 121.6 . . ?
C201 C206 C205 119.5(15) . . ?
C201 C206 C207 122.9(16) . . ?
C205 C206 C207 117.4(15) . . ?
C206 C207 H20D 109.5 . . ?
C206 C207 H20E 109.5 . . ?
H20D C207 H20E 109.5 . . ?
C206 C207 H20F 109.5 . . ?
H20D C207 H20F 109.5 . . ?
H20E C207 H20F 109.5 . . ?
C302 C301 H30A 109.5 . . ?
C302 C301 H30B 109.5 . . ?
H30A C301 H30B 109.5 . . ?
C302 C301 H30C 109.5 . . ?
H30A C301 H30C 109.5 . . ?
H30B C301 H30C 109.5 . . ?
O303 C302 C301 95(2) . . ?
O303 C302 H30D 112.7 . . ?
C301 C302 H30D 112.7 . . ?
O303 C302 H30E 112.7 . . ?
C301 C302 H30E 112.7 . . ?
H30D C302 H30E 110.2 . . ?
C304 O303 C302 103(2) . . ?
O303 C304 C305 111(2) . . ?
O303 C304 H30F 109.4 . . ?
C305 C304 H30F 109.4 . . ?
O303 C304 H30G 109.4 . . ?
C305 C304 H30G 109.4 . . ?
H30F C304 H30G 108.0 . . ?
C304 C305 H30H 109.5 . . ?
C304 C305 H30I 109.5 . . ?
H30H C305 H30I 109.5 . . ?
C304 C305 H30J 109.5 . . ?
H30H C305 H30J 109.5 . . ?
H30I C305 H30J 109.5 . . ?
C402 C401 H40C 109.5 . . ?
C402 C401 H40D 109.5 . . ?
H40C C401 H40D 109.5 . . ?
C402 C401 H40E 109.5 . . ?
H40C C401 H40E 109.5 . . ?
H40D C401 H40E 109.5 . . ?
O403 C402 C401 88(2) . . ?
O403 C402 H40F 114.0 . . ?
C401 C402 H40F 114.0 . . ?
O403 C402 H40G 114.0 . . ?
C401 C402 H40G 114.0 . . ?
H40F C402 H40G 111.2 . . ?
C404 O403 C402 93(2) . . ?
O403 C404 C405 97(2) . . ?
O403 C404 H40H 112.3 . . ?
C405 C404 H40H 112.3 . . ?
O403 C404 H40I 112.3 . . ?
C405 C404 H40I 112.3 . . ?
H40H C404 H40I 109.9 . . ?
C404 C405 H40J 109.5 . . ?
C404 C405 H40K 109.5 . . ?
H40J C405 H40K 109.5 . . ?
C404 C405 H40L 109.5 . . ?
H40J C405 H40L 109.5 . . ?
H40K C405 H40L 109.5 . . ?

loop_
_geom_bond_atom_site_label_1
_geom_bond_atom_site_label_2
_geom_bond_distance
_geom_bond_site_symmetry_2
_geom_bond_publ_flag
U1 O1 2.140(3) . ?
U1 O3 2.147(3) . ?
U1 O2 2.152(4) . ?
U1 O7 2.332(3) . ?
U1 O8 2.659(4) . ?
U1 C109 2.882(6) . ?
U1 C1 2.899(5) . ?
U1 C6 2.914(5) . ?
U1 C2 2.949(5) . ?
U1 C4 2.952(5) . ?
U1 C5 3.004(5) . ?
U1 C3 3.005(5) . ?
U2 O5 2.125(4) . ?
U2 O6 2.149(4) . ?
U2 O4 2.163(4) . ?
U2 O9 2.333(4) . ?
U2 O8 2.603(4) . ?
U2 C109 2.856(6) . ?
U2 C55 2.897(5) . ?
U2 C57 2.928(6) . ?
U2 C56 2.939(6) . ?
U2 C60 2.947(6) . ?
U2 C58 3.007(6) . ?
O1 C12 1.369(6) . ?
O2 C31 1.364(6) . ?
O3 C42 1.377(6) . ?
O4 C66 1.371(7) . ?
O5 C81 1.359(6) . ?
O6 C96 1.362(7) . ?
O7 C109 1.279(7) . ?
O8 C109 1.305(6) . ?
O9 C109 1.285(6) . ?
C1 C6 1.408(8) . ?
C1 C2 1.409(8) . ?
C1 C7 1.516(8) . ?
C2 C3 1.408(7) . ?
C2 C10 1.501(8) . ?
C3 C4 1.417(8) . ?
C3 C8 1.511(8) . ?
C4 C5 1.418(8) . ?
C4 C25 1.526(8) . ?
C5 C6 1.415(8) . ?
C5 C9 1.519(8) . ?
C6 C40 1.543(8) . ?
C7 H7A 0.9800 . ?
C7 H7B 0.9800 . ?
C7 H7C 0.9800 . ?
C8 H8A 0.9800 . ?
C8 H8B 0.9800 . ?
C8 H8C 0.9800 . ?
C9 H9A 0.9800 . ?
C9 H9B 0.9800 . ?
C9 H9C 0.9800 . ?
C10 C11 1.545(8) . ?
C10 H10A 0.9900 . ?
C10 H10B 0.9900 . ?
C11 C16 1.388(8) . ?
C11 C12 1.405(8) . ?
C12 C13 1.429(8) . ?
C13 C14 1.401(8) . ?
C13 C17 1.531(8) . ?
C14 C15 1.384(8) . ?
C14 H14A 0.9500 . ?
C15 C16 1.393(8) . ?
C15 C21 1.529(9) . ?
C16 H16A 0.9500 . ?
C17 C20 1.532(8) . ?
C17 C18 1.535(7) . ?
C17 C19 1.548(8) . ?
C18 H18A 0.9800 . ?
C18 H18B 0.9800 . ?
C18 H18C 0.9800 . ?
C19 H19A 0.9800 . ?
C19 H19B 0.9800 . ?
C19 H19C 0.9800 . ?
C20 H20A 0.9800 . ?
C20 H20B 0.9800 . ?
C20 H20C 0.9800 . ?
C21 C24 1.518(9) . ?
C21 C22 1.526(9) . ?
C21 C23 1.538(9) . ?
C22 H22A 0.9800 . ?
C22 H22B 0.9800 . ?
C22 H22C 0.9800 . ?
C23 H23A 0.9800 . ?
C23 H23B 0.9800 . ?
C23 H23C 0.9800 . ?
C24 H24A 0.9800 . ?
C24 H24B 0.9800 . ?
C24 H24C 0.9800 . ?
C25 C26 1.532(7) . ?
C25 H25A 0.9900 . ?
C25 H25B 0.9900 . ?
C26 C27 1.387(7) . ?
C26 C31 1.405(7) . ?
C27 C28 1.384(7) . ?
C27 H27A 0.9500 . ?
C28 C29 1.402(7) . ?
C28 C32 1.549(8) . ?
C29 C30 1.385(7) . ?
C29 H29A 0.9500 . ?
C30 C31 1.420(7) . ?
C30 C36 1.543(7) . ?
C32 C34 1.520(9) . ?
C32 C35 1.529(9) . ?
C32 C33 1.542(9) . ?
C33 H33A 0.9800 . ?
C33 H33B 0.9800 . ?
C33 H33C 0.9800 . ?
C34 H34A 0.9800 . ?
C34 H34B 0.9800 . ?
C34 H34C 0.9800 . ?
C35 H35A 0.9800 . ?
C35 H35B 0.9800 . ?
C35 H35C 0.9800 . ?
C36 C39 1.518(8) . ?
C36 C37 1.528(8) . ?
C36 C38 1.537(8) . ?
C37 H37A 0.9800 . ?
C37 H37B 0.9800 . ?
C37 H37C 0.9800 . ?
C38 H38A 0.9800 . ?
C38 H38B 0.9800 . ?
C38 H38C 0.9800 . ?
C39 H39A 0.9800 . ?
C39 H39B 0.9800 . ?
C39 H39C 0.9800 . ?
C40 C41 1.515(8) . ?
C40 H40A 0.9900 . ?
C40 H40B 0.9900 . ?
C41 C46 1.391(7) . ?
C41 C42 1.393(8) . ?
C42 C43 1.404(8) . ?
C43 C44 1.380(7) . ?
C43 C47 1.562(8) . ?
C44 C45 1.397(8) . ?
C44 H44A 0.9500 . ?
C45 C46 1.359(8) . ?
C45 C51 1.549(8) . ?
C46 H46A 0.9500 . ?
C47 C50 1.519(8) . ?
C47 C48 1.523(8) . ?
C47 C49 1.529(8) . ?
C48 H48A 0.9800 . ?
C48 H48B 0.9800 . ?
C48 H48C 0.9800 . ?
C49 H49A 0.9800 . ?
C49 H49B 0.9800 . ?
C49 H49C 0.9800 . ?
C50 H50A 0.9800 . ?
C50 H50B 0.9800 . ?
C50 H50C 0.9800 . ?
C51 C53 1.481(10) . ?
C51 C54 1.490(10) . ?
C51 C52 1.525(11) . ?
C52 H52A 0.9800 . ?
C52 H52B 0.9800 . ?
C52 H52C 0.9800 . ?
C53 H53A 0.9800 . ?
C53 H53B 0.9800 . ?
C53 H53C 0.9800 . ?
C54 H54A 0.9800 . ?
C54 H54B 0.9800 . ?
C54 H54C 0.9800 . ?
C55 C56 1.417(8) . ?
C55 C60 1.431(8) . ?
C55 C61 1.522(8) . ?
C56 C57 1.406(8) . ?
C56 C64 1.499(8) . ?
C57 C58 1.412(8) . ?
C57 C62 1.497(9) . ?
C58 C59 1.386(9) . ?
C58 C79 1.513(8) . ?
C59 C60 1.413(8) . ?
C59 C63 1.537(8) . ?
C60 C94 1.526(8) . ?
C61 H61A 0.9800 . ?
C61 H61B 0.9800 . ?
C61 H61C 0.9800 . ?
C62 H62A 0.9800 . ?
C62 H62B 0.9800 . ?
C62 H62C 0.9800 . ?
C63 H63A 0.9800 . ?
C63 H63B 0.9800 . ?
C63 H63C 0.9800 . ?
C64 C65 1.534(8) . ?
C64 H64A 0.9900 . ?
C64 H64B 0.9900 . ?
C65 C70 1.386(8) . ?
C65 C66 1.412(8) . ?
C66 C67 1.410(8) . ?
C67 C68 1.400(8) . ?
C67 C71 1.534(8) . ?
C68 C69 1.375(8) . ?
C68 H68A 0.9500 . ?
C69 C70 1.404(8) . ?
C69 C75 1.533(8) . ?
C70 H70A 0.9500 . ?
C71 C74 1.539(8) . ?
C71 C73 1.541(8) . ?
C71 C72 1.548(8) . ?
C72 H72A 0.9800 . ?
C72 H72B 0.9800 . ?
C72 H72C 0.9800 . ?
C73 H73A 0.9800 . ?
C73 H73B 0.9800 . ?
C73 H73C 0.9800 . ?
C74 H74A 0.9800 . ?
C74 H74B 0.9800 . ?
C74 H74C 0.9800 . ?
C75 C77 1.502(9) . ?
C75 C78 1.530(9) . ?
C75 C76 1.548(10) . ?
C76 H76A 0.9800 . ?
C76 H76B 0.9800 . ?
C76 H76C 0.9800 . ?
C77 H77A 0.9800 . ?
C77 H77B 0.9800 . ?
C77 H77C 0.9800 . ?
C78 H78A 0.9800 . ?
C78 H78B 0.9800 . ?
C78 H78C 0.9800 . ?
C79 C80 1.536(8) . ?
C79 H79A 0.9900 . ?
C79 H79B 0.9900 . ?
C80 C81 1.395(8) . ?
C80 C85 1.401(8) . ?
C81 C82 1.429(8) . ?
C82 C83 1.392(8) . ?
C82 C86 1.545(8) . ?
C83 C84 1.403(8) . ?
C83 H83A 0.9500 . ?
C84 C85 1.385(8) . ?
C84 C90 1.534(8) . ?
C85 H85A 0.9500 . ?
C86 C87 1.509(9) . ?
C86 C88 1.543(8) . ?
C86 C89 1.557(9) . ?
C87 H87A 0.9800 . ?
C87 H87B 0.9800 . ?
C87 H87C 0.9800 . ?
C88 H88A 0.9800 . ?
C88 H88B 0.9800 . ?
C88 H88C 0.9800 . ?
C89 H89A 0.9800 . ?
C89 H89B 0.9800 . ?
C89 H89C 0.9800 . ?
C90 C91 1.519(10) . ?
C90 C93 1.528(11) . ?
C90 C92 1.555(10) . ?
C91 H91A 0.9800 . ?
C91 H91B 0.9800 . ?
C91 H91C 0.9800 . ?
C92 H92A 0.9800 . ?
C92 H92B 0.9800 . ?
C92 H92C 0.9800 . ?
C93 H93A 0.9800 . ?
C93 H93B 0.9800 . ?
C93 H93C 0.9800 . ?
C94 C95 1.519(8) . ?
C94 H94A 0.9900 . ?
C94 H94B 0.9900 . ?
C95 C100 1.392(9) . ?
C95 C96 1.423(8) . ?
C96 C97 1.397(8) . ?
C97 C98 1.360(8) . ?
C97 C101 1.552(8) . ?
C98 C99 1.423(9) . ?
C98 H98A 0.9500 . ?
C99 C100 1.388(8) . ?
C99 C105 1.511(10) . ?
C100 H10C 0.9500 . ?
C101 C102 1.522(8) . ?
C101 C104 1.532(9) . ?
C101 C103 1.542(8) . ?
C102 H10D 0.9800 . ?
C102 H10E 0.9800 . ?
C102 H10F 0.9800 . ?
C103 H10G 0.9800 . ?
C103 H10H 0.9800 . ?
C103 H10I 0.9800 . ?
C104 H10J 0.9800 . ?
C104 H10K 0.9800 . ?
C104 H10L 0.9800 . ?
C105 C107 1.492(13) . ?
C105 C106 1.514(11) . ?
C105 C108 1.569(12) . ?
C106 H10M 0.9800 . ?
C106 H10N 0.9800 . ?
C106 H10O 0.9800 . ?
C107 H10P 0.9800 . ?
C107 H10Q 0.9800 . ?
C107 H10R 0.9800 . ?
C108 H10S 0.9800 . ?
C108 H10T 0.9800 . ?
C108 H10U 0.9800 . ?
C201 C206 1.330(17) . ?
C201 C202 1.396(16) . ?
C201 H201 0.9500 . ?
C202 C203 1.401(18) . ?
C202 H202 0.9500 . ?
C203 C204 1.321(17) . ?
C203 H203 0.9500 . ?
C204 C205 1.363(16) . ?
C204 H204 0.9500 . ?
C205 C206 1.418(18) . ?
C205 H205 0.9500 . ?
C206 C207 1.466(15) . ?
C207 H20D 0.9800 . ?
C207 H20E 0.9800 . ?
C207 H20F 0.9800 . ?
C301 C302 1.52(3) . ?
C301 H30A 0.9800 . ?
C301 H30B 0.9800 . ?
C301 H30C 0.9800 . ?
C302 O303 1.51(2) . ?
C302 H30D 0.9900 . ?
C302 H30E 0.9900 . ?
O303 C304 1.45(2) . ?
C304 C305 1.54(2) . ?
C304 H30F 0.9900 . ?
C304 H30G 0.9900 . ?
C305 H30H 0.9800 . ?
C305 H30I 0.9800 . ?
C305 H30J 0.9800 . ?
C401 C402 1.56(3) . ?
C401 H40C 0.9800 . ?
C401 H40D 0.9800 . ?
C401 H40E 0.9800 . ?
C402 O403 1.53(3) . ?
C402 H40F 0.9900 . ?
C402 H40G 0.9900 . ?
O403 C404 1.51(3) . ?
C404 C405 1.56(3) . ?
C404 H40H 0.9900 . ?
C404 H40I 0.9900 . ?
C405 H40J 0.9800 . ?
C405 H40K 0.9800 . ?
C405 H40L 0.9800 . ?
